data_4319825
loop_
_publ_author_name
'James E. Redman'
'Neil Feeder'
'Simon J. Teat'
'Jeremy K. M. Sanders'

_publ_contact_author
;
  Jeremy K. M. Sanders
  University Chemical Laboratory
  University of Cambridge
  Lensfield Road
  Cambridge, CB2 1EW
  UK
;
_publ_contact_author_email jkms@cam.ac.uk
_publ_contact_author_fax 44(1223)336017
_publ_contact_author_phone 44(1223)336411
_publ_section_title
;
 Coordination Chemistry of Rh(III) Porphyrins: Complexes with Hydrazine,
 Disulfide, and Diselenide Bridging Ligands
;
_journal_name_full 'Inorganic Chemistry'
_journal_page_first 3217
_journal_page_last 3221
_journal_paper_doi 10.1021/ic0011314
_journal_volume 40
_journal_year 2001
_chemical_formula_moiety 'C121 H158 I2 N10 Rh2, C H2 Cl2'
_chemical_formula_sum 'C122 H160 Cl2 I2 N10 Rh2'
_chemical_formula_weight 2297.12
_chemical_name_systematic
; 
 ? 
;
_space_group_IT_number 2
_symmetry_cell_setting triclinic
_symmetry_space_group_name_Hall '-P 1'
_symmetry_space_group_name_H-M 'P -1'
_atom_sites_solution_hydrogens geom
_atom_sites_solution_primary direct
_atom_sites_solution_secondary difmap
_audit_creation_method SHELXL-97
_cell_angle_alpha 67.709(5)
_cell_angle_beta 81.345(5)
_cell_angle_gamma 79.304(5)
_cell_formula_units_Z 2
_cell_length_a 15.1665(9)
_cell_length_b 18.7297(11)
_cell_length_c 21.7848(12)
_cell_measurement_reflns_used 30787
_cell_measurement_temperature 150(2)
_cell_measurement_theta_max 29.08
_cell_measurement_theta_min 3.05
_cell_volume 5604.5(6)
_computing_cell_refinement 'LSCELL (CLEGG, 1997)'
_computing_data_collection 'Bruker SMART'
_computing_data_reduction 'Bruker SAINT'
_computing_molecular_graphics 'XP (Sheldrick, 1996)'
_computing_publication_material 'SHELXL-97 (Sheldrick, 1997)'
_computing_structure_refinement 'SHELXL-97 (Sheldrick, 1997)'
_computing_structure_solution SIR-92
_diffrn_ambient_temperature 150(2)
_diffrn_detector_area_resol_mean 8.192
_diffrn_measured_fraction_theta_full 0.880
_diffrn_measured_fraction_theta_max 0.880
_diffrn_measurement_device_type 'Bruker SMART CCD'
_diffrn_measurement_method 'Thin slice, \w-scans'
_diffrn_radiation_monochromator 'Silicon 111'
_diffrn_radiation_source 'Daresbury SRS, Station 9.8'
_diffrn_radiation_type Synchrotron
_diffrn_radiation_wavelength 0.69230
_diffrn_reflns_av_R_equivalents 0.0441
_diffrn_reflns_av_sigmaI/netI 0.0898
_diffrn_reflns_limit_h_max 20
_diffrn_reflns_limit_h_min -20
_diffrn_reflns_limit_k_max 25
_diffrn_reflns_limit_k_min -25
_diffrn_reflns_limit_l_max 30
_diffrn_reflns_limit_l_min -30
_diffrn_reflns_number 56372
_diffrn_reflns_theta_full 29.43
_diffrn_reflns_theta_max 29.43
_diffrn_reflns_theta_min 1.73
_exptl_absorpt_coefficient_mu 0.945
_exptl_absorpt_correction_T_max 0.9455
_exptl_absorpt_correction_T_min 0.8950
_exptl_absorpt_correction_type multiscans
_exptl_crystal_colour red
_exptl_crystal_density_diffrn 1.361
_exptl_crystal_density_method 'not measured'
_exptl_crystal_description block
_exptl_crystal_F_000 2384
_exptl_crystal_size_max 0.12
_exptl_crystal_size_mid 0.06
_exptl_crystal_size_min 0.06
_refine_diff_density_max 2.127
_refine_diff_density_min -2.320
_refine_diff_density_rms 0.157
_refine_ls_extinction_method none
_refine_ls_goodness_of_fit_ref 0.997
_refine_ls_hydrogen_treatment mixed
_refine_ls_matrix_type full
_refine_ls_number_parameters 999
_refine_ls_number_reflns 29549
_refine_ls_number_restraints 87
_refine_ls_restrained_S_all 1.004
_refine_ls_R_factor_all 0.1087
_refine_ls_R_factor_gt 0.0702
_refine_ls_shift/su_max 0.456
_refine_ls_shift/su_mean 0.013
_refine_ls_structure_factor_coef Fsqd
_refine_ls_weighting_details 'calc w=1/[\s^2^(Fo^2^)+(0.1237P)^2^+0.0000P] where P=(Fo^2^+2Fc^2^)/3'
_refine_ls_weighting_scheme calc
_refine_ls_wR_factor_gt 0.1891
_refine_ls_wR_factor_ref 0.2013
_reflns_number_gt 18699
_reflns_number_total 29549
_reflns_threshold_expression >2sigma(I)
_cod_data_source_file ic0011314_1.cif
_cod_data_source_block js0005
_cod_depositor_comments
;
The following automatic conversions were performed:

'_symmetry_cell_setting' value 'Triclinic' changed to 'triclinic'
according to the built-in table from CIF Core dictionary named
'cif_core.dic' version 2.4.1 from 2010-06-29.

Automatic conversion script
Id: cif_fix_values 1646 2011-03-28 12:23:43Z adriana 
;
_cod_database_code 4319825

loop_
_symmetry_equiv_pos_as_xyz
'x, y, z'
'-x, -y, -z'

loop_
_atom_site_label
_atom_site_type_symbol
_atom_site_fract_x
_atom_site_fract_y
_atom_site_fract_z
_atom_site_U_iso_or_equiv
_atom_site_adp_type
_atom_site_occupancy
_atom_site_symmetry_multiplicity
_atom_site_calc_flag
_atom_site_refinement_flags
_atom_site_disorder_assembly
_atom_site_disorder_group
I1_1 I 0.25183(2) 0.65529(2) 0.503860(17) 0.03047(9) Uani 1 1 d . L .
Rh1_1 Rh 0.31601(3) 0.68741(2) 0.379155(19) 0.02173(9) Uani 1 1 d . . .
N1_1 N 0.1879(3) 0.6956(2) 0.3547(2) 0.0263(9) Uani 1 1 d . L .
N2_1 N 0.3344(3) 0.5746(3) 0.3856(2) 0.0261(9) Uani 1 1 d . L .
N3_1 N 0.4431(3) 0.6782(2) 0.4045(2) 0.0233(8) Uani 1 1 d . E .
N4_1 N 0.3003(3) 0.8017(3) 0.3674(2) 0.0281(9) Uani 1 1 d . E .
C1_1 C 0.1496(4) 0.8354(3) 0.3304(3) 0.0310(11) Uani 1 1 d . E .
H1_1 H 0.1049 0.8784 0.3121 0.037 Uiso 1 1 calc R . .
C2_1 C 0.1301(4) 0.7632(3) 0.3387(3) 0.0297(11) Uani 1 1 d . . .
C3_1 C 0.0413(4) 0.7466(4) 0.3373(3) 0.0345(13) Uani 1 1 d . L .
C4_1 C 0.0473(4) 0.6674(3) 0.3530(3) 0.0321(12) Uani 1 1 d . . .
C5_1 C 0.1416(3) 0.6355(3) 0.3620(2) 0.0276(11) Uani 1 1 d . L .
C6_1 C 0.1807(4) 0.5584(3) 0.3747(2) 0.0278(11) Uani 1 1 d . . .
C7_1 C 0.2724(4) 0.5306(3) 0.3814(2) 0.0262(10) Uani 1 1 d . L .
C8_1 C 0.3192(4) 0.4539(3) 0.3850(3) 0.0321(12) Uani 1 1 d . . .
C9_1 C 0.4069(4) 0.4527(3) 0.3916(3) 0.0355(13) Uani 1 1 d . L .
C10_1 C 0.4154(3) 0.5276(3) 0.3937(3) 0.0293(11) Uani 1 1 d . . .
C11_1 C 0.4918(4) 0.5451(3) 0.4072(3) 0.0319(12) Uani 1 1 d . L .
H11_1 H 0.5426 0.5057 0.4126 0.038 Uiso 1 1 calc R . .
C12_1 C 0.5053(3) 0.6121(3) 0.4139(3) 0.0271(11) Uani 1 1 d . . .
C13_1 C 0.5882(3) 0.6243(3) 0.4318(3) 0.0296(11) Uani 1 1 d . L .
C14_1 C 0.5737(4) 0.6982(3) 0.4337(3) 0.0332(12) Uani 1 1 d . . .
C15_1 C 0.4822(3) 0.7314(3) 0.4169(3) 0.0267(10) Uani 1 1 d . E .
C16_1 C 0.4398(4) 0.8063(3) 0.4100(3) 0.0350(12) Uani 1 1 d . . .
C17_1 C 0.3555(4) 0.8400(3) 0.3857(3) 0.0316(12) Uani 1 1 d . E .
C18_1 C 0.3125(4) 0.9208(3) 0.3713(3) 0.0409(14) Uani 1 1 d . . .
C19_1 C 0.2348(4) 0.9290(3) 0.3458(3) 0.0370(13) Uani 1 1 d . E .
C20_1 C 0.2262(4) 0.8531(3) 0.3455(3) 0.0297(11) Uani 1 1 d . . .
C21_1 C -0.0316(4) 0.6278(4) 0.3589(3) 0.0455(16) Uani 1 1 d . L .
H21A_1 H -0.0860 0.6664 0.3502 0.068 Uiso 1 1 calc R . .
H21B_1 H -0.0390 0.5890 0.4040 0.068 Uiso 1 1 calc R . .
H21C_1 H -0.0219 0.6019 0.3264 0.068 Uiso 1 1 calc R . .
C22_1 C 0.2829(4) 0.3867(4) 0.3809(4) 0.0441(15) Uani 1 1 d . L .
H22A_1 H 0.3323 0.3444 0.3821 0.066 Uiso 1 1 calc R . .
H22B_1 H 0.2543 0.4038 0.3393 0.066 Uiso 1 1 calc R . .
H22C_1 H 0.2383 0.3681 0.4188 0.066 Uiso 1 1 calc R . .
C23_1 C 0.6463(5) 0.7322(4) 0.4493(4) 0.057(2) Uani 1 1 d . L .
H23A_1 H 0.6997 0.6928 0.4603 0.086 Uiso 1 1 calc R . .
H23B_1 H 0.6243 0.7486 0.4872 0.086 Uiso 1 1 calc R . .
H23C_1 H 0.6621 0.7773 0.4104 0.086 Uiso 1 1 calc R . .
C24_1 C 0.3437(5) 0.9862(4) 0.3849(5) 0.063(2) Uani 1 1 d . E .
H24A_1 H 0.3956 1.0042 0.3535 0.095 Uiso 1 1 calc R . .
H24B_1 H 0.3610 0.9666 0.4306 0.095 Uiso 1 1 calc R . .
H24C_1 H 0.2945 1.0296 0.3792 0.095 Uiso 1 1 calc R . .
C25_1 C -0.0437(5) 0.8032(4) 0.3223(3) 0.0465(5) Uiso 1 1 d . . .
H25A_1 H -0.0277 0.8567 0.3022 0.056 Uiso 1 1 calc R L .
H25B_1 H -0.0729 0.7941 0.2887 0.056 Uiso 1 1 calc R . .
C26_1 C -0.1099(5) 0.7985(5) 0.3809(4) 0.0562(7) Uiso 1 1 d . L .
H26A_1 H -0.1665 0.8326 0.3651 0.067 Uiso 1 1 calc R . .
H26B_1 H -0.1238 0.7444 0.4022 0.067 Uiso 1 1 calc R . .
C27_1 C -0.0808(6) 0.8207(5) 0.4310(4) 0.0686(9) Uiso 1 1 d . . .
H27A_1 H -0.0706 0.8759 0.4111 0.082 Uiso 1 1 calc R L .
H27B_1 H -0.0229 0.7885 0.4459 0.082 Uiso 1 1 calc R . .
C28_1 C -0.1536(7) 0.8097(6) 0.4939(5) 0.0794(11) Uiso 1 1 d . L .
H28A_1 H -0.2112 0.8418 0.4781 0.095 Uiso 1 1 calc R . .
H28B_1 H -0.1640 0.7545 0.5126 0.095 Uiso 1 1 calc R . .
C29_1 C -0.1313(9) 0.8293(7) 0.5455(6) 0.1083(16) Uiso 1 1 d . . .
H29A_1 H -0.1210 0.8845 0.5275 0.130 Uiso 1 1 calc R L .
H29B_1 H -0.0746 0.7966 0.5626 0.130 Uiso 1 1 calc R . .
C30_1 C -0.2074(9) 0.8172(8) 0.6040(6) 0.121(2) Uiso 1 1 d . L .
H30A_1 H -0.2607 0.8555 0.5890 0.181 Uiso 1 1 calc R . .
H30B_1 H -0.1862 0.8240 0.6415 0.181 Uiso 1 1 calc R . .
H30C_1 H -0.2232 0.7645 0.6181 0.181 Uiso 1 1 calc R . .
C31_1 C 0.4864(5) 0.3906(4) 0.3938(3) 0.0465(5) Uiso 1 1 d . . .
H31A_1 H 0.4648 0.3399 0.4057 0.056 Uiso 1 1 calc R L .
H31B_1 H 0.5244 0.3860 0.4287 0.056 Uiso 1 1 calc R . .
C32_1 C 0.5437(5) 0.4098(4) 0.3258(4) 0.0562(7) Uiso 1 1 d . B .
H32A_1 H 0.5069 0.4105 0.2917 0.067 Uiso 1 1 calc R . .
H32B_1 H 0.5610 0.4624 0.3123 0.067 Uiso 1 1 calc R . .
C33_1 C 0.6277(5) 0.3517(5) 0.3282(4) 0.0686(9) Uiso 1 1 d D . .
H33A_1 H 0.6108 0.2986 0.3442 0.082 Uiso 1 1 calc R A 1
H33B_1 H 0.6665 0.3533 0.3603 0.082 Uiso 1 1 calc R A 1
C34_1 C 0.6810(6) 0.3686(5) 0.2595(5) 0.0794(11) Uiso 0.50 1 d PD B 1
H34A_1 H 0.6457 0.3592 0.2292 0.095 Uiso 0.50 1 calc PR B 1
H34B_1 H 0.6898 0.4242 0.2404 0.095 Uiso 0.50 1 calc PR B 1
C35_1 C 0.7729(7) 0.3176(11) 0.2634(10) 0.1083(16) Uiso 0.50 1 d PD B 1
H35A_1 H 0.7963 0.3166 0.2188 0.130 Uiso 0.50 1 calc PR B 1
H35B_1 H 0.7668 0.2636 0.2938 0.130 Uiso 0.50 1 calc PR B 1
C36_1 C 0.8394(10) 0.3510(13) 0.2894(13) 0.121(2) Uiso 0.50 1 d PD B 1
H36A_1 H 0.8386 0.4067 0.2630 0.181 Uiso 0.50 1 calc PR B 1
H36B_1 H 0.9003 0.3235 0.2854 0.181 Uiso 0.50 1 calc PR B 1
H36C_1 H 0.8213 0.3440 0.3362 0.181 Uiso 0.50 1 calc PR B 1
C34'_1 C 0.6810(6) 0.3686(5) 0.2595(5) 0.0794(11) Uiso 0.50 1 d P B 2
H34C_1 H 0.6458 0.3594 0.2291 0.095 Uiso 0.50 1 calc PR B 2
H34D_1 H 0.6903 0.4240 0.2404 0.095 Uiso 0.50 1 calc PR B 2
C35'_1 C 0.7727(7) 0.3165(11) 0.2646(10) 0.1083(16) Uiso 0.50 1 d PD B 2
H35C_1 H 0.7659 0.2638 0.2977 0.130 Uiso 0.50 1 calc PR B 2
H35D_1 H 0.8155 0.3384 0.2805 0.130 Uiso 0.50 1 calc PR B 2
C36'_1 C 0.8114(14) 0.3103(14) 0.1970(12) 0.121(2) Uiso 0.50 1 d PD B 2
H36D_1 H 0.7723 0.2838 0.1833 0.181 Uiso 0.50 1 calc PR B 2
H36E_1 H 0.8720 0.2803 0.2012 0.181 Uiso 0.50 1 calc PR B 2
H36F_1 H 0.8146 0.3626 0.1635 0.181 Uiso 0.50 1 calc PR B 2
C37_1 C 0.6715(5) 0.5661(4) 0.4436(3) 0.0465(5) Uiso 1 1 d . . .
H37A_1 H 0.6548 0.5137 0.4548 0.056 Uiso 1 1 calc R L .
H37B_1 H 0.6979 0.5658 0.4827 0.056 Uiso 1 1 calc R . .
C38_1 C 0.7416(5) 0.5811(5) 0.3857(4) 0.0562(7) Uiso 1 1 d . D .
H38A_1 H 0.7574 0.6340 0.3737 0.067 Uiso 1 1 calc R . .
H38B_1 H 0.7966 0.5433 0.3991 0.067 Uiso 1 1 calc R . .
C39_1 C 0.7117(6) 0.5749(5) 0.3268(4) 0.0686(9) Uiso 1 1 d D . .
H39A_1 H 0.6533 0.6088 0.3166 0.082 Uiso 1 1 calc R C 1
H39B_1 H 0.7013 0.5205 0.3380 0.082 Uiso 1 1 calc R C 1
C40_1 C 0.7809(7) 0.5983(5) 0.2610(5) 0.0794(11) Uiso 0.60 1 d PD D 1
H40A_1 H 0.7485 0.6262 0.2204 0.095 Uiso 0.60 1 calc PR D 1
H40B_1 H 0.8231 0.6313 0.2637 0.095 Uiso 0.60 1 calc PR D 1
C41_1 C 0.8316(12) 0.5174(7) 0.2615(8) 0.1083(16) Uiso 0.60 1 d PD D 1
H41A_1 H 0.8667 0.4931 0.3010 0.130 Uiso 0.60 1 calc PR D 1
H41B_1 H 0.7866 0.4831 0.2662 0.130 Uiso 0.60 1 calc PR D 1
C42_1 C 0.8942(13) 0.5212(11) 0.2004(9) 0.121(2) Uiso 0.60 1 d PD D 1
H42A_1 H 0.9333 0.5609 0.1913 0.181 Uiso 0.60 1 calc PR D 1
H42B_1 H 0.8590 0.5348 0.1623 0.181 Uiso 0.60 1 calc PR D 1
H42C_1 H 0.9312 0.4704 0.2076 0.181 Uiso 0.60 1 calc PR D 1
C40'_1 C 0.7809(7) 0.5983(5) 0.2610(5) 0.0794(11) Uiso 0.40 1 d P D 2
H40C_1 H 0.8432 0.5740 0.2717 0.095 Uiso 0.40 1 calc PR D 2
H40D_1 H 0.7642 0.5815 0.2268 0.095 Uiso 0.40 1 calc PR D 2
C41'_1 C 0.7726(13) 0.6886(7) 0.2362(11) 0.1083(16) Uiso 0.40 1 d PD D 2
H41C_1 H 0.8078 0.7035 0.2631 0.130 Uiso 0.40 1 calc PR D 2
H41D_1 H 0.7979 0.7089 0.1892 0.130 Uiso 0.40 1 calc PR D 2
C42'_1 C 0.6739(16) 0.7251(11) 0.2418(16) 0.121(2) Uiso 0.40 1 d PD D 2
H42D_1 H 0.6369 0.7021 0.2230 0.181 Uiso 0.40 1 calc PR D 2
H42E_1 H 0.6686 0.7814 0.2171 0.181 Uiso 0.40 1 calc PR D 2
H42F_1 H 0.6530 0.7150 0.2887 0.181 Uiso 0.40 1 calc PR D 2
C43_1 C 0.1652(5) 0.9989(4) 0.3252(3) 0.0465(5) Uiso 1 1 d . . .
H43A_1 H 0.1373 0.9996 0.2867 0.056 Uiso 1 1 calc R E .
H43B_1 H 0.1949 1.0463 0.3105 0.056 Uiso 1 1 calc R . .
C44_1 C 0.0918(5) 1.0018(4) 0.3802(4) 0.0562(7) Uiso 1 1 d . E .
H44A_1 H 0.1188 1.0076 0.4164 0.067 Uiso 1 1 calc R . .
H44B_1 H 0.0674 0.9515 0.3988 0.067 Uiso 1 1 calc R . .
C45_1 C 0.0142(6) 1.0678(5) 0.3576(4) 0.0686(9) Uiso 1 1 d . . .
H45A_1 H 0.0381 1.1182 0.3400 0.082 Uiso 1 1 calc R E .
H45B_1 H -0.0124 1.0627 0.3209 0.082 Uiso 1 1 calc R . .
C46_1 C -0.0590(7) 1.0683(6) 0.4132(5) 0.0794(11) Uiso 1 1 d . E .
H46A_1 H -0.0849 1.0188 0.4297 0.095 Uiso 1 1 calc R . .
H46B_1 H -0.0325 1.0718 0.4506 0.095 Uiso 1 1 calc R . .
C47_1 C -0.1324(9) 1.1355(7) 0.3898(6) 0.1083(16) Uiso 1 1 d . . .
H47A_1 H -0.1545 1.1352 0.3494 0.130 Uiso 1 1 calc R E .
H47B_1 H -0.1078 1.1849 0.3778 0.130 Uiso 1 1 calc R . .
C48_1 C -0.2131(9) 1.1309(8) 0.4452(7) 0.121(2) Uiso 1 1 d . E .
H48A_1 H -0.2341 1.0801 0.4598 0.181 Uiso 1 1 calc R . .
H48B_1 H -0.2625 1.1723 0.4271 0.181 Uiso 1 1 calc R . .
H48C_1 H -0.1930 1.1374 0.4832 0.181 Uiso 1 1 calc R . .
C49_1 C 0.1202(4) 0.4994(3) 0.3856(3) 0.0322(12) Uani 1 1 d . L .
C50_1 C 0.0872(4) 0.4574(3) 0.4500(3) 0.0373(13) Uani 1 1 d . . .
H50_1 H 0.1047 0.4655 0.4866 0.045 Uiso 1 1 calc R L .
C51_1 C 0.0289(5) 0.4035(4) 0.4613(3) 0.0481(17) Uani 1 1 d . L .
H51_1 H 0.0071 0.3754 0.5057 0.058 Uiso 1 1 calc R . .
C52_1 C 0.0024(5) 0.3905(4) 0.4094(4) 0.0531(19) Uani 1 1 d . . .
H52_1 H -0.0380 0.3541 0.4176 0.064 Uiso 1 1 calc R L .
C53_1 C 0.0352(4) 0.4311(4) 0.3449(4) 0.0526(18) Uani 1 1 d . L .
H53_1 H 0.0186 0.4218 0.3085 0.063 Uiso 1 1 calc R . .
C54_1 C 0.0930(4) 0.4860(4) 0.3336(3) 0.0396(14) Uani 1 1 d . . .
H54_1 H 0.1141 0.5147 0.2892 0.047 Uiso 1 1 calc R L .
C55_1 C 0.4830(7) 0.8489(6) 0.4416(5) 0.0532(11) Uiso 0.50 1 d PG E 1
C56_1 C 0.5416(7) 0.8994(6) 0.3997(4) 0.0532(11) Uiso 0.50 1 d PG E 1
H56_1 H 0.5496 0.9081 0.3535 0.064 Uiso 0.50 1 calc PR E 1
C57_1 C 0.5884(6) 0.9374(5) 0.4254(4) 0.0532(11) Uiso 0.50 1 d PG E 1
H57_1 H 0.6284 0.9720 0.3968 0.064 Uiso 0.50 1 calc PR E 1
C58_1 C 0.5766(7) 0.9248(6) 0.4931(5) 0.0532(11) Uiso 0.50 1 d PG E 1
H58_1 H 0.6085 0.9507 0.5107 0.064 Uiso 0.50 1 calc PR E 1
C59_1 C 0.5180(7) 0.8742(6) 0.5350(4) 0.0532(11) Uiso 0.50 1 d PG E 1
H59_1 H 0.5100 0.8656 0.5813 0.064 Uiso 0.50 1 calc PR E 1
C60_1 C 0.4712(7) 0.8362(6) 0.5093(4) 0.0532(11) Uiso 0.50 1 d PG E 1
H60_1 H 0.4312 0.8017 0.5379 0.064 Uiso 0.50 1 calc PR E 1
C55'_1 C 0.4937(7) 0.8595(6) 0.4215(5) 0.0532(11) Uiso 0.50 1 d PG E 2
C56'_1 C 0.5470(7) 0.9085(6) 0.3716(4) 0.0532(11) Uiso 0.50 1 d PG E 2
H56'_1 H 0.5495 0.9108 0.3270 0.064 Uiso 0.50 1 calc PR E 2
C57'_1 C 0.5966(7) 0.9539(5) 0.3868(4) 0.0532(11) Uiso 0.50 1 d PG E 2
H57'_1 H 0.6331 0.9874 0.3527 0.064 Uiso 0.50 1 calc PR E 2
C58'_1 C 0.5930(7) 0.9505(6) 0.4520(5) 0.0532(11) Uiso 0.50 1 d PG E 2
H58'_1 H 0.6269 0.9816 0.4625 0.064 Uiso 0.50 1 calc PR E 2
C59'_1 C 0.5397(7) 0.9015(6) 0.5019(4) 0.0532(11) Uiso 0.50 1 d PG E 2
H59'_1 H 0.5371 0.8991 0.5465 0.064 Uiso 0.50 1 calc PR E 2
C60'_1 C 0.4900(7) 0.8560(6) 0.4867(4) 0.0532(11) Uiso 0.50 1 d PG E 2
H60'_1 H 0.4536 0.8225 0.5208 0.064 Uiso 0.50 1 calc PR E 2
I1_2 I 0.31944(3) 0.84939(2) 0.001845(18) 0.03612(10) Uani 1 1 d . . .
Rh1_2 Rh 0.34378(3) 0.81697(2) 0.12666(2) 0.02679(10) Uani 1 1 d . . .
N1_2 N 0.3712(3) 0.7015(3) 0.1406(2) 0.0307(10) Uani 1 1 d . L .
N2_2 N 0.4783(3) 0.8214(2) 0.1015(2) 0.0270(9) Uani 1 1 d . L .
N3_2 N 0.3178(3) 0.9311(3) 0.1170(2) 0.0307(10) Uani 1 1 d . L .
N4_2 N 0.2089(3) 0.8137(3) 0.1507(2) 0.0326(10) Uani 1 1 d . L .
C1_2 C 0.2165(4) 0.6735(4) 0.1800(3) 0.0365(13) Uani 1 1 d . . .
H1_2 H 0.1817 0.6318 0.2001 0.044 Uiso 1 1 calc R . .
C2_2 C 0.3081(4) 0.6524(3) 0.1653(3) 0.0328(12) Uani 1 1 d . . .
C3_2 C 0.3470(4) 0.5754(4) 0.1677(3) 0.0382(13) Uani 1 1 d . F .
C4_2 C 0.4338(4) 0.5799(3) 0.1394(3) 0.0378(13) Uani 1 1 d . . .
C5_2 C 0.4490(4) 0.6606(3) 0.1231(3) 0.0308(11) Uani 1 1 d . L .
C6_2 C 0.5297(4) 0.6910(3) 0.0972(3) 0.0323(12) Uani 1 1 d . . .
C7_2 C 0.5440(4) 0.7650(3) 0.0899(3) 0.0312(11) Uani 1 1 d . L .
C8_2 C 0.6299(4) 0.7971(3) 0.0710(3) 0.0320(12) Uani 1 1 d . . .
C9_2 C 0.6132(4) 0.8700(3) 0.0718(3) 0.0336(12) Uani 1 1 d . H .
C10_2 C 0.5186(3) 0.8853(3) 0.0899(3) 0.0288(11) Uani 1 1 d . . .
C11_2 C 0.4754(4) 0.9560(3) 0.0931(3) 0.0372(13) Uani 1 1 d . . .
H11_2 H 0.5128 0.9946 0.0851 0.045 Uiso 1 1 calc R . .
C12_2 C 0.3841(4) 0.9769(3) 0.1065(3) 0.0332(12) Uani 1 1 d . . .
C13_2 C 0.3447(4) 1.0536(3) 0.1050(3) 0.0379(13) Uani 1 1 d . . .
C14_2 C 0.2525(4) 1.0537(4) 0.1138(3) 0.0429(15) Uani 1 1 d . . .
C15_2 C 0.2368(4) 0.9779(3) 0.1199(3) 0.0372(13) Uani 1 1 d . L .
C16_2 C 0.1524(4) 0.9517(4) 0.1272(3) 0.0414(15) Uani 1 1 d . . .
C17_2 C 0.1404(4) 0.8750(4) 0.1419(3) 0.0402(14) Uani 1 1 d . L .
C18_2 C 0.0543(4) 0.8451(4) 0.1518(3) 0.0487(17) Uani 1 1 d . . .
C19_2 C 0.0737(4) 0.7678(4) 0.1702(3) 0.0420(15) Uani 1 1 d . K .
C20_2 C 0.1698(4) 0.7481(4) 0.1689(3) 0.0375(13) Uani 1 1 d . . .
C21_2 C 0.4943(5) 0.5136(4) 0.1274(4) 0.0502(17) Uani 1 1 d . . .
H21A_2 H 0.4588 0.4730 0.1318 0.075 Uiso 1 1 calc R . .
H21B_2 H 0.5392 0.4923 0.1602 0.075 Uiso 1 1 calc R . .
H21C_2 H 0.5250 0.5318 0.0825 0.075 Uiso 1 1 calc R . .
C22_2 C 0.7233(4) 0.7586(4) 0.0558(4) 0.0459(16) Uani 1 1 d . . .
H22A_2 H 0.7674 0.7935 0.0497 0.069 Uiso 1 1 calc R . .
H22B_2 H 0.7249 0.7479 0.0149 0.069 Uiso 1 1 calc R . .
H22C_2 H 0.7381 0.7096 0.0929 0.069 Uiso 1 1 calc R . .
C23_2 C 0.1872(5) 1.1246(4) 0.1166(4) 0.060(2) Uani 1 1 d . . .
H23A_2 H 0.2210 1.1665 0.1119 0.090 Uiso 1 1 calc R . .
H23B_2 H 0.1504 1.1109 0.1594 0.090 Uiso 1 1 calc R . .
H23C_2 H 0.1480 1.1423 0.0802 0.090 Uiso 1 1 calc R . .
C24_2 C -0.0384(4) 0.8881(5) 0.1449(4) 0.072(3) Uani 1 1 d . . .
H24A_2 H -0.0813 0.8513 0.1541 0.108 Uiso 1 1 calc R . .
H24B_2 H -0.0425 0.9262 0.0994 0.108 Uiso 1 1 calc R . .
H24C_2 H -0.0527 0.9152 0.1766 0.108 Uiso 1 1 calc R . .
C25_2 C 0.2978(4) 0.5049(4) 0.1955(3) 0.0465(5) Uiso 0.60 1 d PD F 1
H25A_2 H 0.2541 0.5081 0.2333 0.056 Uiso 0.60 1 calc PR F 1
H25B_2 H 0.3411 0.4567 0.2117 0.056 Uiso 0.60 1 calc PR F 1
C26_2 C 0.2480(9) 0.5035(6) 0.1391(5) 0.0562(7) Uiso 0.60 1 d PD F 1
H26A_2 H 0.2120 0.5552 0.1192 0.067 Uiso 0.60 1 calc PR F 1
H26B_2 H 0.2933 0.4949 0.1039 0.067 Uiso 0.60 1 calc PR F 1
C27_2 C 0.1859(8) 0.4413(6) 0.1613(7) 0.0686(9) Uiso 0.60 1 d PD F 1
H27A_2 H 0.1349 0.4546 0.1910 0.082 Uiso 0.60 1 calc PR F 1
H27B_2 H 0.1608 0.4419 0.1216 0.082 Uiso 0.60 1 calc PR F 1
C28_2 C 0.2311(9) 0.3601(6) 0.1972(7) 0.0794(11) Uiso 0.60 1 d PD F 1
H28A_2 H 0.2377 0.3548 0.2434 0.095 Uiso 0.60 1 calc PR F 1
H28B_2 H 0.2925 0.3535 0.1751 0.095 Uiso 0.60 1 calc PR F 1
C29_2 C 0.1824(11) 0.2944(7) 0.2001(10) 0.1083(16) Uiso 0.60 1 d PD F 1
H29A_2 H 0.1762 0.2990 0.1541 0.130 Uiso 0.60 1 calc PR F 1
H29B_2 H 0.2196 0.2439 0.2218 0.130 Uiso 0.60 1 calc PR F 1
C30_2 C 0.0899(12) 0.2948(13) 0.2377(12) 0.121(2) Uiso 0.60 1 d PD F 1
H30A_2 H 0.0952 0.2919 0.2828 0.181 Uiso 0.60 1 calc PR F 1
H30B_2 H 0.0636 0.2497 0.2400 0.181 Uiso 0.60 1 calc PR F 1
H30C_2 H 0.0512 0.3429 0.2144 0.181 Uiso 0.60 1 calc PR F 1
C25'_2 C 0.2978(4) 0.5049(4) 0.1955(3) 0.0465(5) Uiso 0.40 1 d P F 2
H25C_2 H 0.3450 0.4593 0.2105 0.056 Uiso 0.40 1 calc PR F 2
H25D_2 H 0.2619 0.5084 0.2364 0.056 Uiso 0.40 1 calc PR F 2
C26'_2 C 0.2372(12) 0.4825(9) 0.1609(8) 0.0562(7) Uiso 0.40 1 d PD F 2
H26C_2 H 0.2674 0.4833 0.1171 0.067 Uiso 0.40 1 calc PR F 2
H26D_2 H 0.1819 0.5212 0.1528 0.067 Uiso 0.40 1 calc PR F 2
C27'_2 C 0.2113(13) 0.4016(9) 0.2011(10) 0.0686(9) Uiso 0.40 1 d PD F 2
H27C_2 H 0.2627 0.3616 0.1977 0.082 Uiso 0.40 1 calc PR F 2
H27D_2 H 0.1983 0.3955 0.2486 0.082 Uiso 0.40 1 calc PR F 2
C28'_2 C 0.1296(12) 0.3885(10) 0.1765(11) 0.0794(11) Uiso 0.40 1 d PD F 2
H28C_2 H 0.1422 0.3956 0.1288 0.095 Uiso 0.40 1 calc PR F 2
H28D_2 H 0.0778 0.4276 0.1809 0.095 Uiso 0.40 1 calc PR F 2
C29'_2 C 0.1051(16) 0.3062(12) 0.2163(15) 0.1083(16) Uiso 0.40 1 d PD F 2
H29C_2 H 0.0934 0.2990 0.2640 0.130 Uiso 0.40 1 calc PR F 2
H29D_2 H 0.0492 0.3009 0.2011 0.130 Uiso 0.40 1 calc PR F 2
C30'_2 C 0.180(2) 0.2430(13) 0.2081(17) 0.121(2) Uiso 0.40 1 d PD F 2
H30D_2 H 0.1728 0.2332 0.1680 0.181 Uiso 0.40 1 calc PR F 2
H30E_2 H 0.1759 0.1949 0.2471 0.181 Uiso 0.40 1 calc PR F 2
H30F_2 H 0.2384 0.2600 0.2038 0.181 Uiso 0.40 1 calc PR F 2
C31_2 C 0.6795(5) 0.9261(4) 0.0587(3) 0.0465(5) Uiso 1 1 d D . .
H31A_2 H 0.6469 0.9799 0.0441 0.056 Uiso 1 1 calc R G 1
H31B_2 H 0.7243 0.9217 0.0218 0.056 Uiso 1 1 calc R G 1
C32_2 C 0.7288(5) 0.9125(4) 0.1185(3) 0.0562(7) Uiso 0.50 1 d PD H 1
H32A_2 H 0.7658 0.9549 0.1069 0.067 Uiso 0.50 1 calc PR H 1
H32B_2 H 0.7705 0.8630 0.1273 0.067 Uiso 0.50 1 calc PR H 1
C33_2 C 0.6703(10) 0.9085(7) 0.1825(5) 0.0686(9) Uiso 0.50 1 d PD H 1
H33A_2 H 0.7026 0.8722 0.2213 0.082 Uiso 0.50 1 calc PR H 1
H33B_2 H 0.6140 0.8884 0.1834 0.082 Uiso 0.50 1 calc PR H 1
C34_2 C 0.6473(9) 0.9901(8) 0.1874(8) 0.0794(11) Uiso 0.50 1 d PD H 1
H34A_2 H 0.6217 1.0275 0.1461 0.095 Uiso 0.50 1 calc PR H 1
H34B_2 H 0.6009 0.9883 0.2250 0.095 Uiso 0.50 1 calc PR H 1
C35_2 C 0.7294(12) 1.0190(10) 0.1978(13) 0.1083(16) Uiso 0.50 1 d PD H 1
H35A_2 H 0.7774 1.0173 0.1620 0.130 Uiso 0.50 1 calc PR H 1
H35B_2 H 0.7524 0.9836 0.2408 0.130 Uiso 0.50 1 calc PR H 1
C36_2 C 0.7081(17) 1.1022(10) 0.1979(14) 0.121(2) Uiso 0.50 1 d PD H 1
H36A_2 H 0.6453 1.1116 0.2152 0.181 Uiso 0.50 1 calc PR H 1
H36B_2 H 0.7173 1.1394 0.1523 0.181 Uiso 0.50 1 calc PR H 1
H36C_2 H 0.7480 1.1088 0.2262 0.181 Uiso 0.50 1 calc PR H 1
C32'_2 C 0.7288(5) 0.9125(4) 0.1185(3) 0.0562(7) Uiso 0.50 1 d P H 2
H32C_2 H 0.7869 0.9333 0.1032 0.067 Uiso 0.50 1 calc PR H 2
H32D_2 H 0.7418 0.8558 0.1436 0.067 Uiso 0.50 1 calc PR H 2
C33'_2 C 0.6726(9) 0.9523(9) 0.1647(6) 0.0686(9) Uiso 0.50 1 d PD H 2
H33C_2 H 0.6655 1.0095 0.1414 0.082 Uiso 0.50 1 calc PR H 2
H33D_2 H 0.6119 0.9360 0.1761 0.082 Uiso 0.50 1 calc PR H 2
C34'_2 C 0.7189(12) 0.9300(8) 0.2289(6) 0.0794(11) Uiso 0.50 1 d PD H 2
H34C_2 H 0.6782 0.9037 0.2677 0.095 Uiso 0.50 1 calc PR H 2
H34D_2 H 0.7743 0.8928 0.2279 0.095 Uiso 0.50 1 calc PR H 2
C35'_2 C 0.7434(12) 1.0009(11) 0.2371(10) 0.1083(16) Uiso 0.50 1 d PD H 2
H35C_2 H 0.7856 0.9831 0.2723 0.130 Uiso 0.50 1 calc PR H 2
H35D_2 H 0.7750 1.0322 0.1950 0.130 Uiso 0.50 1 calc PR H 2
C36'_2 C 0.6623(16) 1.0518(11) 0.2553(13) 0.121(2) Uiso 0.50 1 d PD H 2
H36D_2 H 0.6073 1.0312 0.2556 0.181 Uiso 0.50 1 calc PR H 2
H36E_2 H 0.6604 1.1050 0.2225 0.181 Uiso 0.50 1 calc PR H 2
H36F_2 H 0.6667 1.0522 0.2996 0.181 Uiso 0.50 1 calc PR H 2
C37_2 C 0.3946(5) 1.1144(4) 0.1043(3) 0.0465(5) Uiso 1 1 d . . .
H37A_2 H 0.3603 1.1664 0.0828 0.056 Uiso 1 1 calc R L .
H37B_2 H 0.4536 1.1113 0.0782 0.056 Uiso 1 1 calc R . .
C38_2 C 0.4090(5) 1.1035(4) 0.1751(4) 0.0562(7) Uiso 1 1 d D J .
H38A_2 H 0.3503 1.0998 0.2022 0.067 Uiso 1 1 calc R I 1
H38B_2 H 0.4486 1.0536 0.1945 0.067 Uiso 1 1 calc R I 1
C39_2 C 0.4507(6) 1.1686(5) 0.1799(4) 0.0686(9) Uiso 0.50 1 d PD J 1
H39A_2 H 0.4210 1.2194 0.1508 0.082 Uiso 0.50 1 calc PR J 1
H39B_2 H 0.5154 1.1636 0.1640 0.082 Uiso 0.50 1 calc PR J 1
C40_2 C 0.4405(13) 1.1662(8) 0.2520(6) 0.0794(11) Uiso 0.50 1 d PD J 1
H40A_2 H 0.3757 1.1749 0.2668 0.095 Uiso 0.50 1 calc PR J 1
H40B_2 H 0.4662 1.1139 0.2816 0.095 Uiso 0.50 1 calc PR J 1
C41_2 C 0.4878(13) 1.2279(10) 0.2581(9) 0.1083(16) Uiso 0.50 1 d PD J 1
H41A_2 H 0.5015 1.2121 0.3049 0.130 Uiso 0.50 1 calc PR J 1
H41B_2 H 0.5457 1.2309 0.2299 0.130 Uiso 0.50 1 calc PR J 1
C42_2 C 0.4315(18) 1.3076(9) 0.2373(14) 0.121(2) Uiso 0.50 1 d PD J 1
H42A_2 H 0.4234 1.3260 0.1897 0.181 Uiso 0.50 1 calc PR J 1
H42B_2 H 0.4620 1.3442 0.2458 0.181 Uiso 0.50 1 calc PR J 1
H42C_2 H 0.3724 1.3042 0.2629 0.181 Uiso 0.50 1 calc PR J 1
C39'_2 C 0.4507(6) 1.1686(5) 0.1799(4) 0.0686(9) Uiso 0.50 1 d P J 2
H39C_2 H 0.4058 1.2163 0.1700 0.082 Uiso 0.50 1 calc PR J 2
H39D_2 H 0.5026 1.1800 0.1460 0.082 Uiso 0.50 1 calc PR J 2
C40'_2 C 0.4823(12) 1.1474(8) 0.2492(6) 0.0794(11) Uiso 0.50 1 d PD J 2
H40C_2 H 0.4292 1.1460 0.2820 0.095 Uiso 0.50 1 calc PR J 2
H40D_2 H 0.5181 1.0948 0.2627 0.095 Uiso 0.50 1 calc PR J 2
C41'_2 C 0.5398(12) 1.2065(10) 0.2496(10) 0.1083(16) Uiso 0.50 1 d PD J 2
H41C_2 H 0.5667 1.1869 0.2927 0.130 Uiso 0.50 1 calc PR J 2
H41D_2 H 0.5895 1.2116 0.2138 0.130 Uiso 0.50 1 calc PR J 2
C42'_2 C 0.4856(17) 1.2856(9) 0.2395(14) 0.121(2) Uiso 0.50 1 d PD J 2
H42D_2 H 0.4751 1.3124 0.1923 0.181 Uiso 0.50 1 calc PR J 2
H42E_2 H 0.5187 1.3165 0.2532 0.181 Uiso 0.50 1 calc PR J 2
H42F_2 H 0.4276 1.2794 0.2664 0.181 Uiso 0.50 1 calc PR J 2
C43_2 C 0.0093(5) 0.7072(4) 0.1827(3) 0.0465(5) Uiso 0.50 1 d PD K 1
H43A_2 H 0.0440 0.6542 0.1970 0.056 Uiso 0.50 1 calc PR K 1
H43B_2 H -0.0372 0.7099 0.2192 0.056 Uiso 0.50 1 calc PR K 1
C44_2 C -0.0364(8) 0.7214(9) 0.1209(5) 0.0562(7) Uiso 0.50 1 d PD K 1
H44A_2 H -0.0532 0.7780 0.0971 0.067 Uiso 0.50 1 calc PR K 1
H44B_2 H -0.0918 0.6963 0.1334 0.067 Uiso 0.50 1 calc PR K 1
C45_2 C 0.0305(9) 0.6863(10) 0.0761(6) 0.0686(9) Uiso 0.50 1 d PD K 1
H45A_2 H 0.0824 0.7158 0.0601 0.082 Uiso 0.50 1 calc PR K 1
H45B_2 H 0.0535 0.6317 0.1027 0.082 Uiso 0.50 1 calc PR K 1
C46_2 C -0.0110(11) 0.6875(10) 0.0169(7) 0.0794(11) Uiso 0.50 1 d PD K 1
H46A_2 H -0.0207 0.7416 -0.0154 0.095 Uiso 0.50 1 calc PR K 1
H46B_2 H -0.0703 0.6687 0.0316 0.095 Uiso 0.50 1 calc PR K 1
C47_2 C 0.0503(12) 0.6357(14) -0.0172(10) 0.1083(16) Uiso 0.50 1 d PD K 1
H47A_2 H 0.0924 0.6673 -0.0515 0.130 Uiso 0.50 1 calc PR K 1
H47B_2 H 0.0866 0.5937 0.0164 0.130 Uiso 0.50 1 calc PR K 1
C48_2 C -0.0010(17) 0.5992(14) -0.0495(12) 0.121(2) Uiso 0.50 1 d PD K 1
H48A_2 H -0.0446 0.5694 -0.0162 0.181 Uiso 0.50 1 calc PR K 1
H48B_2 H 0.0413 0.5644 -0.0677 0.181 Uiso 0.50 1 calc PR K 1
H48C_2 H -0.0329 0.6404 -0.0855 0.181 Uiso 0.50 1 calc PR K 1
C43'_2 C 0.0093(5) 0.7072(4) 0.1827(3) 0.0465(5) Uiso 0.50 1 d P K 2
H43C_2 H -0.0537 0.7300 0.1907 0.056 Uiso 0.50 1 calc PR K 2
H43D_2 H 0.0248 0.6606 0.2225 0.056 Uiso 0.50 1 calc PR K 2
C44'_2 C 0.0194(10) 0.6835(7) 0.1190(6) 0.0562(7) Uiso 0.50 1 d PD K 2
H44C_2 H -0.0027 0.7297 0.0810 0.067 Uiso 0.50 1 calc PR K 2
H44D_2 H 0.0843 0.6688 0.1078 0.067 Uiso 0.50 1 calc PR K 2
C45'_2 C -0.0292(11) 0.6180(8) 0.1262(6) 0.0686(9) Uiso 0.50 1 d PD K 2
H45C_2 H -0.0948 0.6348 0.1320 0.082 Uiso 0.50 1 calc PR K 2
H45D_2 H -0.0124 0.5735 0.1672 0.082 Uiso 0.50 1 calc PR K 2
C46'_2 C -0.0096(13) 0.5898(7) 0.0667(6) 0.0794(11) Uiso 0.50 1 d PD K 2
H46C_2 H 0.0561 0.5744 0.0597 0.095 Uiso 0.50 1 calc PR K 2
H46D_2 H -0.0395 0.5433 0.0773 0.095 Uiso 0.50 1 calc PR K 2
C47'_2 C -0.0423(16) 0.6519(11) 0.0030(7) 0.1083(16) Uiso 0.50 1 d PD K 2
H47C_2 H -0.0295 0.7028 0.0010 0.130 Uiso 0.50 1 calc PR K 2
H47D_2 H -0.1086 0.6550 0.0054 0.130 Uiso 0.50 1 calc PR K 2
C48'_2 C -0.0018(19) 0.6404(14) -0.0614(7) 0.121(2) Uiso 0.50 1 d PD K 2
H48D_2 H 0.0396 0.5913 -0.0510 0.181 Uiso 0.50 1 calc PR K 2
H48E_2 H 0.0312 0.6838 -0.0888 0.181 Uiso 0.50 1 calc PR K 2
H48F_2 H -0.0501 0.6386 -0.0858 0.181 Uiso 0.50 1 calc PR K 2
C49_2 C 0.6046(4) 0.6423(4) 0.0724(4) 0.0440(15) Uani 1 1 d . . .
C50_2 C 0.6128(5) 0.6513(4) 0.0059(4) 0.0542(19) Uani 1 1 d . . .
H50_2 H 0.5711 0.6885 -0.0230 0.065 Uiso 1 1 calc R L .
C51_2 C 0.6808(7) 0.6068(5) -0.0191(5) 0.085(3) Uani 1 1 d . . .
H51_2 H 0.6867 0.6139 -0.0650 0.102 Uiso 1 1 calc R . .
C52_2 C 0.7396(7) 0.5524(6) 0.0232(8) 0.112(5) Uani 1 1 d . . .
H52_2 H 0.7845 0.5202 0.0064 0.135 Uiso 1 1 calc R L .
C53_2 C 0.7353(6) 0.5431(5) 0.0893(7) 0.093(4) Uani 1 1 d . . .
H53_2 H 0.7782 0.5066 0.1174 0.112 Uiso 1 1 calc R . .
C54_2 C 0.6657(5) 0.5889(4) 0.1145(5) 0.062(2) Uani 1 1 d . . .
H54_2 H 0.6609 0.5830 0.1600 0.075 Uiso 1 1 calc R L .
C55_2 C 0.0710(4) 1.0129(4) 0.1138(3) 0.0483(17) Uani 1 1 d . . .
C56_2 C 0.0198(5) 1.0317(5) 0.1640(4) 0.064(2) Uani 1 1 d . . .
H56_2 H 0.0348 1.0047 0.2086 0.076 Uiso 1 1 calc R L .
C57_2 C -0.0544(5) 1.0903(6) 0.1506(5) 0.082(3) Uani 1 1 d . . .
H57_2 H -0.0885 1.1044 0.1856 0.098 Uiso 1 1 calc R . .
C58_2 C -0.0773(6) 1.1268(6) 0.0867(6) 0.097(4) Uani 1 1 d . . .
H58_2 H -0.1282 1.1661 0.0773 0.116 Uiso 1 1 calc R L .
C59_2 C -0.0283(6) 1.1077(6) 0.0365(5) 0.091(3) Uani 1 1 d . . .
H59_2 H -0.0458 1.1322 -0.0076 0.109 Uiso 1 1 calc R . .
C60_2 C 0.0476(5) 1.0520(5) 0.0499(4) 0.063(2) Uani 1 1 d . . .
H60_2 H 0.0839 1.0407 0.0143 0.076 Uiso 1 1 calc R L .
N1_3 N 0.3617(4) 0.7126(3) 0.2755(2) 0.0356(11) Uani 0.50 1 d P L 1
H1A_3 H 0.4211 0.6908 0.2733 0.043 Uiso 0.50 1 calc PR L 1
H1B_3 H 0.3299 0.6871 0.2595 0.043 Uiso 0.50 1 calc PR L 1
N2_3 N 0.3553(3) 0.7933(3) 0.2305(2) 0.0380(11) Uani 0.50 1 d P L 1
H2_3 H 0.3079 0.8229 0.2463 0.046 Uiso 0.50 1 calc PR L 1
C1_3 C 0.4501(8) 0.8110(7) 0.2433(6) 0.040(3) Uiso 0.50 1 d P L 1
H1C_3 H 0.4576 0.8653 0.2164 0.060 Uiso 0.50 1 calc PR L 1
H1D_3 H 0.4997 0.7762 0.2307 0.060 Uiso 0.50 1 calc PR L 1
H1E_3 H 0.4502 0.8024 0.2906 0.060 Uiso 0.50 1 calc PR L 1
N1'_3 N 0.3617(4) 0.7126(3) 0.2755(2) 0.0356(11) Uani 0.50 1 d P L 2
H1'_3 H 0.3358 0.6835 0.2586 0.043 Uiso 0.50 1 calc PR L 2
N2'_3 N 0.3553(3) 0.7933(3) 0.2305(2) 0.0380(11) Uani 0.50 1 d P L 2
H2'1_3 H 0.4055 0.8127 0.2331 0.046 Uiso 0.50 1 calc PR L 2
H2'2_3 H 0.3061 0.8208 0.2457 0.046 Uiso 0.50 1 calc PR L 2
C1'_3 C 0.4750(10) 0.6977(8) 0.2619(7) 0.051(3) Uiso 0.50 1 d P L 2
H1'1_3 H 0.4978 0.6437 0.2880 0.076 Uiso 0.50 1 calc PR L 2
H1'2_3 H 0.5010 0.7331 0.2754 0.076 Uiso 0.50 1 calc PR L 2
H1'3_3 H 0.4919 0.7078 0.2145 0.076 Uiso 0.50 1 calc PR L 2
C10'_3 C 0.3291(8) 0.6549(12) -0.0123(11) 0.090(4) Uiso 0.45 1 d PD M 2
H10A_3 H 0.3397 0.7100 -0.0332 0.108 Uiso 0.45 1 calc PR M 2
H10B_3 H 0.3333 0.6388 0.0361 0.108 Uiso 0.45 1 calc PR M 2
Cl1'_3 Cl 0.2198(7) 0.6501(8) -0.0246(7) 0.1512(15) Uiso 0.45 1 d PD M 2
Cl2'_3 Cl 0.4124(7) 0.6008(6) -0.0421(5) 0.1512(15) Uiso 0.45 1 d PD M 2
C10_3 C 0.2816(8) 0.7060(10) -0.0928(6) 0.090(4) Uiso 0.55 1 d PD N 1
H10C_3 H 0.2555 0.6947 -0.1266 0.108 Uiso 0.55 1 calc PR N 1
H10D_3 H 0.2746 0.7632 -0.1049 0.108 Uiso 0.55 1 calc PR N 1
Cl1_3 Cl 0.2270(6) 0.6604(7) -0.0108(5) 0.1512(15) Uiso 0.55 1 d PD N 1
Cl2_3 Cl 0.3973(6) 0.6653(5) -0.0881(4) 0.1512(15) Uiso 0.55 1 d PD N 1

loop_
_atom_site_aniso_label
_atom_site_aniso_U_11
_atom_site_aniso_U_22
_atom_site_aniso_U_33
_atom_site_aniso_U_23
_atom_site_aniso_U_13
_atom_site_aniso_U_12
I1_1 0.02733(18) 0.03541(19) 0.02735(17) -0.01064(14) 0.00226(13) -0.00655(14)
Rh1_1 0.02051(18) 0.02231(19) 0.02355(19) -0.00712(15) -0.00209(14) -0.00828(14)
N1_1 0.021(2) 0.030(2) 0.029(2) -0.0097(18) -0.0108(17) -0.0031(17)
N2_1 0.021(2) 0.032(2) 0.028(2) -0.0125(18) -0.0006(17) -0.0082(18)
N3_1 0.0188(19) 0.025(2) 0.029(2) -0.0105(17) -0.0018(16) -0.0082(16)
N4_1 0.025(2) 0.029(2) 0.032(2) -0.0112(19) -0.0036(18) -0.0080(18)
C1_1 0.021(2) 0.031(3) 0.035(3) -0.003(2) -0.007(2) -0.004(2)
C2_1 0.025(3) 0.035(3) 0.027(3) -0.005(2) -0.007(2) -0.009(2)
C3_1 0.020(2) 0.047(3) 0.030(3) -0.005(2) -0.004(2) -0.008(2)
C4_1 0.021(2) 0.041(3) 0.031(3) -0.004(2) -0.003(2) -0.015(2)
C5_1 0.023(2) 0.040(3) 0.023(2) -0.007(2) -0.0031(19) -0.018(2)
C6_1 0.027(3) 0.037(3) 0.023(2) -0.011(2) 0.0001(19) -0.016(2)
C7_1 0.028(3) 0.028(3) 0.025(2) -0.009(2) 0.002(2) -0.015(2)
C8_1 0.031(3) 0.033(3) 0.039(3) -0.020(2) 0.008(2) -0.013(2)
C9_1 0.031(3) 0.032(3) 0.049(3) -0.022(3) 0.012(2) -0.014(2)
C10_1 0.023(2) 0.033(3) 0.036(3) -0.019(2) 0.010(2) -0.013(2)
C11_1 0.022(2) 0.026(3) 0.047(3) -0.015(2) 0.008(2) -0.006(2)
C12_1 0.017(2) 0.027(3) 0.034(3) -0.009(2) 0.0065(19) -0.0075(19)
C13_1 0.018(2) 0.037(3) 0.036(3) -0.014(2) -0.003(2) -0.006(2)
C14_1 0.027(3) 0.038(3) 0.042(3) -0.019(3) -0.007(2) -0.009(2)
C15_1 0.022(2) 0.031(3) 0.032(3) -0.013(2) -0.006(2) -0.009(2)
C16_1 0.031(3) 0.033(3) 0.047(3) -0.016(3) -0.006(2) -0.012(2)
C17_1 0.033(3) 0.023(3) 0.042(3) -0.012(2) -0.009(2) -0.007(2)
C18_1 0.032(3) 0.029(3) 0.064(4) -0.017(3) -0.007(3) -0.005(2)
C19_1 0.036(3) 0.025(3) 0.049(3) -0.009(2) -0.013(3) -0.002(2)
C20_1 0.028(3) 0.030(3) 0.028(3) -0.006(2) -0.005(2) -0.008(2)
C21_1 0.025(3) 0.060(4) 0.046(4) -0.005(3) -0.008(3) -0.024(3)
C22_1 0.038(3) 0.041(3) 0.067(4) -0.032(3) 0.000(3) -0.017(3)
C23_1 0.035(3) 0.057(4) 0.102(6) -0.046(4) -0.032(4) -0.001(3)
C24_1 0.048(4) 0.026(3) 0.126(7) -0.034(4) -0.024(4) 0.000(3)
C49_1 0.033(3) 0.039(3) 0.030(3) -0.014(2) 0.005(2) -0.020(2)
C50_1 0.044(3) 0.038(3) 0.034(3) -0.014(2) 0.004(2) -0.019(3)
C51_1 0.050(4) 0.053(4) 0.046(4) -0.020(3) 0.021(3) -0.033(3)
C52_1 0.046(4) 0.052(4) 0.075(5) -0.032(4) 0.015(3) -0.035(3)
C53_1 0.039(4) 0.079(5) 0.059(4) -0.039(4) 0.008(3) -0.039(4)
C54_1 0.037(3) 0.059(4) 0.034(3) -0.022(3) 0.007(2) -0.031(3)
I1_2 0.0362(2) 0.0423(2) 0.02965(19) -0.00997(15) -0.00428(15) -0.01058(16)
Rh1_2 0.02090(19) 0.0307(2) 0.0243(2) -0.00547(16) 0.00145(15) -0.00528(16)
N1_2 0.027(2) 0.034(2) 0.028(2) -0.0064(19) 0.0021(18) -0.0085(19)
N2_2 0.021(2) 0.030(2) 0.028(2) -0.0079(18) 0.0002(17) -0.0052(17)
N3_2 0.025(2) 0.032(2) 0.030(2) -0.0065(19) -0.0032(18) -0.0026(19)
N4_2 0.020(2) 0.041(3) 0.031(2) -0.007(2) 0.0043(18) -0.0097(19)
C1_2 0.032(3) 0.050(4) 0.031(3) -0.015(3) 0.010(2) -0.024(3)
C2_2 0.033(3) 0.039(3) 0.031(3) -0.014(2) 0.005(2) -0.015(2)
C3_2 0.043(3) 0.042(3) 0.033(3) -0.014(3) 0.007(2) -0.020(3)
C4_2 0.037(3) 0.037(3) 0.037(3) -0.011(3) 0.004(2) -0.013(3)
C5_2 0.026(3) 0.033(3) 0.030(3) -0.008(2) 0.003(2) -0.009(2)
C6_2 0.026(3) 0.028(3) 0.036(3) -0.006(2) 0.003(2) -0.003(2)
C7_2 0.024(3) 0.037(3) 0.029(3) -0.010(2) 0.003(2) -0.005(2)
C8_2 0.020(2) 0.039(3) 0.035(3) -0.010(2) -0.001(2) -0.005(2)
C9_2 0.021(3) 0.043(3) 0.040(3) -0.016(3) -0.003(2) -0.010(2)
C10_2 0.020(2) 0.035(3) 0.035(3) -0.015(2) -0.006(2) -0.004(2)
C11_2 0.031(3) 0.039(3) 0.047(3) -0.015(3) -0.017(3) -0.008(2)
C12_2 0.029(3) 0.036(3) 0.038(3) -0.017(2) -0.010(2) -0.001(2)
C13_2 0.041(3) 0.036(3) 0.038(3) -0.014(3) -0.011(3) 0.000(3)
C14_2 0.038(3) 0.045(4) 0.041(3) -0.014(3) -0.007(3) 0.006(3)
C15_2 0.034(3) 0.039(3) 0.027(3) -0.003(2) 0.000(2) 0.000(3)
C16_2 0.027(3) 0.052(4) 0.027(3) 0.002(3) 0.000(2) 0.003(3)
C17_2 0.022(3) 0.054(4) 0.030(3) 0.000(3) -0.001(2) -0.005(3)
C18_2 0.019(3) 0.068(5) 0.038(3) 0.005(3) 0.000(2) -0.008(3)
C19_2 0.027(3) 0.061(4) 0.031(3) -0.003(3) -0.001(2) -0.017(3)
C20_2 0.027(3) 0.059(4) 0.028(3) -0.017(3) 0.006(2) -0.014(3)
C21_2 0.048(4) 0.038(3) 0.062(4) -0.016(3) 0.004(3) -0.011(3)
C22_2 0.022(3) 0.056(4) 0.061(4) -0.026(3) 0.007(3) -0.005(3)
C23_2 0.048(4) 0.051(4) 0.068(5) -0.018(4) 0.004(4) 0.009(3)
C24_2 0.024(3) 0.081(6) 0.074(5) 0.017(4) -0.006(3) -0.015(3)
C49_2 0.033(3) 0.037(3) 0.061(4) -0.018(3) 0.015(3) -0.016(3)
C50_2 0.042(4) 0.047(4) 0.073(5) -0.028(4) 0.022(3) -0.015(3)
C51_2 0.087(7) 0.067(6) 0.104(8) -0.053(6) 0.053(6) -0.024(5)
C52_2 0.065(7) 0.062(6) 0.199(14) -0.062(8) 0.077(8) -0.020(5)
C53_2 0.041(5) 0.057(5) 0.159(11) -0.029(6) 0.018(6) 0.007(4)
C54_2 0.035(4) 0.044(4) 0.094(6) -0.013(4) -0.004(4) 0.000(3)
C55_2 0.033(3) 0.051(4) 0.042(3) 0.000(3) -0.005(3) 0.004(3)
C56_2 0.037(4) 0.070(5) 0.058(5) -0.003(4) 0.002(3) 0.009(4)
C57_2 0.027(4) 0.100(7) 0.094(7) -0.023(6) 0.001(4) 0.016(4)
C58_2 0.033(4) 0.085(7) 0.114(8) 0.015(6) -0.006(5) 0.022(4)
C59_2 0.051(5) 0.092(7) 0.074(6) 0.022(5) -0.016(5) 0.016(5)
C60_2 0.040(4) 0.070(5) 0.046(4) 0.013(4) -0.008(3) 0.002(4)
N1_3 0.055(3) 0.025(2) 0.024(2) 0.0008(18) -0.012(2) -0.014(2)
N2_3 0.038(3) 0.031(2) 0.034(3) -0.003(2) -0.001(2) 0.001(2)
N1'_3 0.055(3) 0.025(2) 0.024(2) 0.0008(18) -0.012(2) -0.014(2)
N2'_3 0.038(3) 0.031(2) 0.034(3) -0.003(2) -0.001(2) 0.001(2)

loop_
_atom_type_symbol
_atom_type_description
_atom_type_scat_dispersion_real
_atom_type_scat_dispersion_imag
_atom_type_scat_source
C C 0.0033 0.0016 'International Tables Vol C Tables 4.2.6.8 and 6.1.1.4'
H H 0.0000 0.0000 'International Tables Vol C Tables 4.2.6.8 and 6.1.1.4'
N N 0.0061 0.0033 'International Tables Vol C Tables 4.2.6.8 and 6.1.1.4'
Rh Rh -1.1178 0.9187 'International Tables Vol C Tables 4.2.6.8 and 6.1.1.4'
I I -0.4742 1.8119 'International Tables Vol C Tables 4.2.6.8 and 6.1.1.4'
Cl Cl 0.1484 0.1585 'International Tables Vol C Tables 4.2.6.8 and 6.1.1.4'

loop_
_geom_angle_atom_site_label_1
_geom_angle_atom_site_label_2
_geom_angle_atom_site_label_3
_geom_angle
_geom_angle_site_symmetry_1
_geom_angle_site_symmetry_3
_geom_angle_publ_flag
N4_1 Rh1_1 N2_1 176.88(17) . . ?
N4_1 Rh1_1 N3_1 87.60(17) . . ?
N2_1 Rh1_1 N3_1 92.38(16) . . ?
N4_1 Rh1_1 N1_1 92.81(17) . . ?
N2_1 Rh1_1 N1_1 87.23(17) . . ?
N3_1 Rh1_1 N1_1 179.34(18) . . ?
N4_1 Rh1_1 N1_3 91.93(17) . . ?
N2_1 Rh1_1 N1_3 84.95(17) . . ?
N3_1 Rh1_1 N1_3 92.53(18) . . ?
N1_1 Rh1_1 N1_3 87.97(19) . . ?
N4_1 Rh1_1 I1_1 89.01(13) . . ?
N2_1 Rh1_1 I1_1 94.12(12) . . ?
N3_1 Rh1_1 I1_1 90.58(12) . . ?
N1_1 Rh1_1 I1_1 88.91(12) . . ?
N1_3 Rh1_1 I1_1 176.78(14) . . ?
C2_1 N1_1 C5_1 108.9(4) . . ?
C2_1 N1_1 Rh1_1 122.5(3) . . ?
C5_1 N1_1 Rh1_1 127.7(3) . . ?
C10_1 N2_1 C7_1 106.7(4) . . ?
C10_1 N2_1 Rh1_1 123.9(3) . . ?
C7_1 N2_1 Rh1_1 129.4(4) . . ?
C15_1 N3_1 C12_1 107.5(4) . . ?
C15_1 N3_1 Rh1_1 129.3(3) . . ?
C12_1 N3_1 Rh1_1 123.2(3) . . ?
C20_1 N4_1 C17_1 107.1(4) . . ?
C20_1 N4_1 Rh1_1 124.2(4) . . ?
C17_1 N4_1 Rh1_1 128.3(4) . . ?
C2_1 C1_1 C20_1 128.0(5) . . ?
C2_1 C1_1 H1_1 116.0 . . ?
C20_1 C1_1 H1_1 116.0 . . ?
N1_1 C2_1 C1_1 126.4(5) . . ?
N1_1 C2_1 C3_1 108.9(5) . . ?
C1_1 C2_1 C3_1 124.6(5) . . ?
C4_1 C3_1 C2_1 107.5(5) . . ?
C4_1 C3_1 C25_1 124.8(5) . . ?
C2_1 C3_1 C25_1 127.7(6) . . ?
C3_1 C4_1 C5_1 106.5(4) . . ?
C3_1 C4_1 C21_1 123.2(5) . . ?
C5_1 C4_1 C21_1 130.3(5) . . ?
N1_1 C5_1 C6_1 124.8(5) . . ?
N1_1 C5_1 C4_1 108.1(5) . . ?
C6_1 C5_1 C4_1 127.1(5) . . ?
C5_1 C6_1 C7_1 125.2(5) . . ?
C5_1 C6_1 C49_1 118.0(5) . . ?
C7_1 C6_1 C49_1 116.7(5) . . ?
N2_1 C7_1 C6_1 123.6(5) . . ?
N2_1 C7_1 C8_1 108.8(5) . . ?
C6_1 C7_1 C8_1 127.6(5) . . ?
C9_1 C8_1 C7_1 107.2(5) . . ?
C9_1 C8_1 C22_1 123.6(5) . . ?
C7_1 C8_1 C22_1 129.2(5) . . ?
C8_1 C9_1 C10_1 107.2(5) . . ?
C8_1 C9_1 C31_1 130.3(5) . . ?
C10_1 C9_1 C31_1 122.5(5) . . ?
C11_1 C10_1 N2_1 125.6(5) . . ?
C11_1 C10_1 C9_1 124.2(5) . . ?
N2_1 C10_1 C9_1 110.1(5) . . ?
C10_1 C11_1 C12_1 128.7(5) . . ?
C10_1 C11_1 H11_1 115.7 . . ?
C12_1 C11_1 H11_1 115.7 . . ?
C11_1 C12_1 N3_1 125.6(5) . . ?
C11_1 C12_1 C13_1 124.9(5) . . ?
N3_1 C12_1 C13_1 109.4(4) . . ?
C14_1 C13_1 C12_1 106.7(5) . . ?
C14_1 C13_1 C37_1 128.9(5) . . ?
C12_1 C13_1 C37_1 124.4(5) . . ?
C13_1 C14_1 C15_1 107.2(4) . . ?
C13_1 C14_1 C23_1 121.9(5) . . ?
C15_1 C14_1 C23_1 130.9(5) . . ?
N3_1 C15_1 C16_1 123.6(5) . . ?
N3_1 C15_1 C14_1 109.2(4) . . ?
C16_1 C15_1 C14_1 127.2(5) . . ?
C15_1 C16_1 C17_1 125.8(5) . . ?
C15_1 C16_1 C55'_1 117.3(7) . . ?
C17_1 C16_1 C55'_1 116.4(6) . . ?
C15_1 C16_1 C55_1 115.6(6) . . ?
C17_1 C16_1 C55_1 117.9(6) . . ?
C55'_1 C16_1 C55_1 16.3(5) . . ?
N4_1 C17_1 C16_1 124.3(5) . . ?
N4_1 C17_1 C18_1 108.0(5) . . ?
C16_1 C17_1 C18_1 127.7(5) . . ?
C19_1 C18_1 C17_1 107.8(5) . . ?
C19_1 C18_1 C24_1 123.2(5) . . ?
C17_1 C18_1 C24_1 128.9(6) . . ?
C18_1 C19_1 C20_1 106.7(5) . . ?
C18_1 C19_1 C43_1 128.7(6) . . ?
C20_1 C19_1 C43_1 124.6(5) . . ?
N4_1 C20_1 C1_1 125.4(5) . . ?
N4_1 C20_1 C19_1 110.3(5) . . ?
C1_1 C20_1 C19_1 124.0(5) . . ?
C4_1 C21_1 H21A_1 109.5 . . ?
C4_1 C21_1 H21B_1 109.5 . . ?
H21A_1 C21_1 H21B_1 109.5 . . ?
C4_1 C21_1 H21C_1 109.5 . . ?
H21A_1 C21_1 H21C_1 109.5 . . ?
H21B_1 C21_1 H21C_1 109.5 . . ?
C8_1 C22_1 H22A_1 109.5 . . ?
C8_1 C22_1 H22B_1 109.5 . . ?
H22A_1 C22_1 H22B_1 109.5 . . ?
C8_1 C22_1 H22C_1 109.5 . . ?
H22A_1 C22_1 H22C_1 109.5 . . ?
H22B_1 C22_1 H22C_1 109.5 . . ?
C14_1 C23_1 H23A_1 109.5 . . ?
C14_1 C23_1 H23B_1 109.5 . . ?
H23A_1 C23_1 H23B_1 109.5 . . ?
C14_1 C23_1 H23C_1 109.5 . . ?
H23A_1 C23_1 H23C_1 109.5 . . ?
H23B_1 C23_1 H23C_1 109.5 . . ?
C18_1 C24_1 H24A_1 109.5 . . ?
C18_1 C24_1 H24B_1 109.5 . . ?
H24A_1 C24_1 H24B_1 109.5 . . ?
C18_1 C24_1 H24C_1 109.5 . . ?
H24A_1 C24_1 H24C_1 109.5 . . ?
H24B_1 C24_1 H24C_1 109.5 . . ?
C26_1 C25_1 C3_1 114.7(6) . . ?
C26_1 C25_1 H25A_1 108.6 . . ?
C3_1 C25_1 H25A_1 108.6 . . ?
C26_1 C25_1 H25B_1 108.6 . . ?
C3_1 C25_1 H25B_1 108.6 . . ?
H25A_1 C25_1 H25B_1 107.6 . . ?
C27_1 C26_1 C25_1 115.0(7) . . ?
C27_1 C26_1 H26A_1 108.5 . . ?
C25_1 C26_1 H26A_1 108.5 . . ?
C27_1 C26_1 H26B_1 108.5 . . ?
C25_1 C26_1 H26B_1 108.5 . . ?
H26A_1 C26_1 H26B_1 107.5 . . ?
C26_1 C27_1 C28_1 111.6(8) . . ?
C26_1 C27_1 H27A_1 109.3 . . ?
C28_1 C27_1 H27A_1 109.3 . . ?
C26_1 C27_1 H27B_1 109.3 . . ?
C28_1 C27_1 H27B_1 109.3 . . ?
H27A_1 C27_1 H27B_1 108.0 . . ?
C29_1 C28_1 C27_1 115.9(9) . . ?
C29_1 C28_1 H28A_1 108.3 . . ?
C27_1 C28_1 H28A_1 108.3 . . ?
C29_1 C28_1 H28B_1 108.3 . . ?
C27_1 C28_1 H28B_1 108.3 . . ?
H28A_1 C28_1 H28B_1 107.4 . . ?
C28_1 C29_1 C30_1 111.7(11) . . ?
C28_1 C29_1 H29A_1 109.3 . . ?
C30_1 C29_1 H29A_1 109.3 . . ?
C28_1 C29_1 H29B_1 109.3 . . ?
C30_1 C29_1 H29B_1 109.3 . . ?
H29A_1 C29_1 H29B_1 107.9 . . ?
C29_1 C30_1 H30A_1 109.5 . . ?
C29_1 C30_1 H30B_1 109.4 . . ?
H30A_1 C30_1 H30B_1 109.5 . . ?
C29_1 C30_1 H30C_1 109.5 . . ?
H30A_1 C30_1 H30C_1 109.5 . . ?
H30B_1 C30_1 H30C_1 109.5 . . ?
C9_1 C31_1 C32_1 111.4(5) . . ?
C9_1 C31_1 H31A_1 109.3 . . ?
C32_1 C31_1 H31A_1 109.3 . . ?
C9_1 C31_1 H31B_1 109.3 . . ?
C32_1 C31_1 H31B_1 109.3 . . ?
H31A_1 C31_1 H31B_1 108.0 . . ?
C33_1 C32_1 C31_1 112.4(6) . . ?
C33_1 C32_1 H32A_1 109.1 . . ?
C31_1 C32_1 H32A_1 109.1 . . ?
C33_1 C32_1 H32B_1 109.1 . . ?
C31_1 C32_1 H32B_1 109.1 . . ?
H32A_1 C32_1 H32B_1 107.9 . . ?
C32_1 C33_1 C34_1 111.8(7) . . ?
C32_1 C33_1 H33A_1 109.3 . . ?
C34_1 C33_1 H33A_1 109.3 . . ?
C32_1 C33_1 H33B_1 109.3 . . ?
C34_1 C33_1 H33B_1 109.3 . . ?
H33A_1 C33_1 H33B_1 107.9 . . ?
C35_1 C34_1 C33_1 112.0(9) . . ?
C35_1 C34_1 H34A_1 109.2 . . ?
C33_1 C34_1 H34A_1 109.2 . . ?
C35_1 C34_1 H34B_1 109.2 . . ?
C33_1 C34_1 H34B_1 109.2 . . ?
H34A_1 C34_1 H34B_1 107.9 . . ?
C34_1 C35_1 C36_1 109.4(9) . . ?
C34_1 C35_1 H35A_1 109.8 . . ?
C36_1 C35_1 H35A_1 109.8 . . ?
C34_1 C35_1 H35B_1 109.8 . . ?
C36_1 C35_1 H35B_1 109.7 . . ?
H35A_1 C35_1 H35B_1 108.2 . . ?
C36'_1 C35'_1 H35C_1 109.3 . . ?
C36'_1 C35'_1 H35D_1 109.3 . . ?
H35C_1 C35'_1 H35D_1 108.0 . . ?
C35'_1 C36'_1 H36D_1 109.5 . . ?
C35'_1 C36'_1 H36E_1 109.5 . . ?
H36D_1 C36'_1 H36E_1 109.5 . . ?
C35'_1 C36'_1 H36F_1 109.4 . . ?
H36D_1 C36'_1 H36F_1 109.5 . . ?
H36E_1 C36'_1 H36F_1 109.5 . . ?
C13_1 C37_1 C38_1 114.1(6) . . ?
C13_1 C37_1 H37A_1 108.7 . . ?
C38_1 C37_1 H37A_1 108.7 . . ?
C13_1 C37_1 H37B_1 108.7 . . ?
C38_1 C37_1 H37B_1 108.7 . . ?
H37A_1 C37_1 H37B_1 107.6 . . ?
C39_1 C38_1 C37_1 112.9(7) . . ?
C39_1 C38_1 H38A_1 109.0 . . ?
C37_1 C38_1 H38A_1 109.0 . . ?
C39_1 C38_1 H38B_1 109.0 . . ?
C37_1 C38_1 H38B_1 109.0 . . ?
H38A_1 C38_1 H38B_1 107.8 . . ?
C38_1 C39_1 C40_1 114.9(7) . . ?
C38_1 C39_1 H39A_1 108.5 . . ?
C40_1 C39_1 H39A_1 108.6 . . ?
C38_1 C39_1 H39B_1 108.6 . . ?
C40_1 C39_1 H39B_1 108.6 . . ?
H39A_1 C39_1 H39B_1 107.5 . . ?
C41_1 C40_1 C39_1 102.8(7) . . ?
C41_1 C40_1 H40A_1 111.2 . . ?
C39_1 C40_1 H40A_1 111.2 . . ?
C41_1 C40_1 H40B_1 111.2 . . ?
C39_1 C40_1 H40B_1 111.2 . . ?
H40A_1 C40_1 H40B_1 109.1 . . ?
C42_1 C41_1 C40_1 114.2(9) . . ?
C42_1 C41_1 H41A_1 108.7 . . ?
C40_1 C41_1 H41A_1 108.7 . . ?
C42_1 C41_1 H41B_1 108.7 . . ?
C40_1 C41_1 H41B_1 108.7 . . ?
H41A_1 C41_1 H41B_1 107.6 . . ?
C42'_1 C41'_1 H41C_1 109.5 . . ?
C42'_1 C41'_1 H41D_1 109.4 . . ?
H41C_1 C41'_1 H41D_1 108.0 . . ?
C41'_1 C42'_1 H42D_1 109.5 . . ?
C41'_1 C42'_1 H42E_1 109.5 . . ?
H42D_1 C42'_1 H42E_1 109.5 . . ?
C41'_1 C42'_1 H42F_1 109.5 . . ?
H42D_1 C42'_1 H42F_1 109.5 . . ?
H42E_1 C42'_1 H42F_1 109.5 . . ?
C19_1 C43_1 C44_1 113.4(6) . . ?
C19_1 C43_1 H43A_1 108.9 . . ?
C44_1 C43_1 H43A_1 108.9 . . ?
C19_1 C43_1 H43B_1 108.9 . . ?
C44_1 C43_1 H43B_1 108.9 . . ?
H43A_1 C43_1 H43B_1 107.7 . . ?
C43_1 C44_1 C45_1 114.0(6) . . ?
C43_1 C44_1 H44A_1 108.8 . . ?
C45_1 C44_1 H44A_1 108.8 . . ?
C43_1 C44_1 H44B_1 108.8 . . ?
C45_1 C44_1 H44B_1 108.8 . . ?
H44A_1 C44_1 H44B_1 107.7 . . ?
C46_1 C45_1 C44_1 112.8(7) . . ?
C46_1 C45_1 H45A_1 109.0 . . ?
C44_1 C45_1 H45A_1 109.0 . . ?
C46_1 C45_1 H45B_1 109.0 . . ?
C44_1 C45_1 H45B_1 109.0 . . ?
H45A_1 C45_1 H45B_1 107.8 . . ?
C47_1 C46_1 C45_1 111.3(9) . . ?
C47_1 C46_1 H46A_1 109.4 . . ?
C45_1 C46_1 H46A_1 109.4 . . ?
C47_1 C46_1 H46B_1 109.4 . . ?
C45_1 C46_1 H46B_1 109.4 . . ?
H46A_1 C46_1 H46B_1 108.0 . . ?
C46_1 C47_1 C48_1 111.2(10) . . ?
C46_1 C47_1 H47A_1 109.4 . . ?
C48_1 C47_1 H47A_1 109.4 . . ?
C46_1 C47_1 H47B_1 109.4 . . ?
C48_1 C47_1 H47B_1 109.4 . . ?
H47A_1 C47_1 H47B_1 108.0 . . ?
C47_1 C48_1 H48A_1 109.4 . . ?
C47_1 C48_1 H48B_1 109.5 . . ?
H48A_1 C48_1 H48B_1 109.5 . . ?
C47_1 C48_1 H48C_1 109.5 . . ?
H48A_1 C48_1 H48C_1 109.5 . . ?
H48B_1 C48_1 H48C_1 109.5 . . ?
C54_1 C49_1 C50_1 117.9(5) . . ?
C54_1 C49_1 C6_1 122.4(5) . . ?
C50_1 C49_1 C6_1 119.7(5) . . ?
C49_1 C50_1 C51_1 120.8(6) . . ?
C49_1 C50_1 H50_1 119.6 . . ?
C51_1 C50_1 H50_1 119.6 . . ?
C52_1 C51_1 C50_1 120.9(6) . . ?
C52_1 C51_1 H51_1 119.5 . . ?
C50_1 C51_1 H51_1 119.5 . . ?
C51_1 C52_1 C53_1 119.3(6) . . ?
C51_1 C52_1 H52_1 120.4 . . ?
C53_1 C52_1 H52_1 120.4 . . ?
C52_1 C53_1 C54_1 119.5(6) . . ?
C52_1 C53_1 H53_1 120.2 . . ?
C54_1 C53_1 H53_1 120.2 . . ?
C49_1 C54_1 C53_1 121.5(6) . . ?
C49_1 C54_1 H54_1 119.2 . . ?
C53_1 C54_1 H54_1 119.2 . . ?
C56_1 C55_1 C60_1 120.0 . . ?
C56_1 C55_1 C16_1 116.2(6) . . ?
C60_1 C55_1 C16_1 123.7(6) . . ?
C57_1 C56_1 C55_1 120.0 . . ?
C57_1 C56_1 H56_1 120.0 . . ?
C55_1 C56_1 H56_1 120.0 . . ?
C56_1 C57_1 C58_1 120.0 . . ?
C56_1 C57_1 H57_1 120.0 . . ?
C58_1 C57_1 H57_1 120.0 . . ?
C57_1 C58_1 C59_1 120.0 . . ?
C57_1 C58_1 H58_1 120.0 . . ?
C59_1 C58_1 H58_1 120.0 . . ?
C58_1 C59_1 C60_1 120.0 . . ?
C58_1 C59_1 H59_1 120.0 . . ?
C60_1 C59_1 H59_1 120.0 . . ?
C59_1 C60_1 C55_1 120.0 . . ?
C59_1 C60_1 H60_1 120.0 . . ?
C55_1 C60_1 H60_1 120.0 . . ?
C56'_1 C55'_1 C60'_1 120.0 . . ?
C56'_1 C55'_1 C16_1 123.7(6) . . ?
C60'_1 C55'_1 C16_1 116.3(6) . . ?
C55'_1 C56'_1 C57'_1 120.0 . . ?
C55'_1 C56'_1 H56'_1 120.0 . . ?
C57'_1 C56'_1 H56'_1 120.0 . . ?
C58'_1 C57'_1 C56'_1 120.0 . . ?
C58'_1 C57'_1 H57'_1 120.0 . . ?
C56'_1 C57'_1 H57'_1 120.0 . . ?
C59'_1 C58'_1 C57'_1 120.0 . . ?
C59'_1 C58'_1 H58'_1 120.0 . . ?
C57'_1 C58'_1 H58'_1 120.0 . . ?
C58'_1 C59'_1 C60'_1 120.0 . . ?
C58'_1 C59'_1 H59'_1 120.0 . . ?
C60'_1 C59'_1 H59'_1 120.0 . . ?
C59'_1 C60'_1 C55'_1 120.0 . . ?
C59'_1 C60'_1 H60'_1 120.0 . . ?
C55'_1 C60'_1 H60'_1 120.0 . . ?
N3_2 Rh1_2 N1_2 177.43(18) . . ?
N3_2 Rh1_2 N2_2 92.63(18) . . ?
N1_2 Rh1_2 N2_2 87.14(18) . . ?
N3_2 Rh1_2 N4_2 86.97(19) . . ?
N1_2 Rh1_2 N4_2 93.29(19) . . ?
N2_2 Rh1_2 N4_2 179.23(19) . . ?
N3_2 Rh1_2 N2_3 85.60(18) . . ?
N1_2 Rh1_2 N2_3 91.86(18) . . ?
N2_2 Rh1_2 N2_3 93.16(18) . . ?
N4_2 Rh1_2 N2_3 87.46(19) . . ?
N3_2 Rh1_2 I1_2 92.74(13) . . ?
N1_2 Rh1_2 I1_2 89.82(13) . . ?
N2_2 Rh1_2 I1_2 90.03(12) . . ?
N4_2 Rh1_2 I1_2 89.34(13) . . ?
N2_3 Rh1_2 I1_2 176.47(13) . . ?
C2_2 N1_2 C5_2 107.8(5) . . ?
C2_2 N1_2 Rh1_2 123.0(4) . . ?
C5_2 N1_2 Rh1_2 128.9(4) . . ?
C10_2 N2_2 C7_2 107.3(4) . . ?
C10_2 N2_2 Rh1_2 124.1(3) . . ?
C7_2 N2_2 Rh1_2 128.5(4) . . ?
C15_2 N3_2 C12_2 106.2(5) . . ?
C15_2 N3_2 Rh1_2 130.2(4) . . ?
C12_2 N3_2 Rh1_2 123.6(4) . . ?
C20_2 N4_2 C17_2 107.0(5) . . ?
C20_2 N4_2 Rh1_2 123.9(4) . . ?
C17_2 N4_2 Rh1_2 128.4(4) . . ?
C20_2 C1_2 C2_2 128.0(5) . . ?
C20_2 C1_2 H1_2 116.0 . . ?
C2_2 C1_2 H1_2 116.0 . . ?
N1_2 C2_2 C1_2 126.1(5) . . ?
N1_2 C2_2 C3_2 110.1(5) . . ?
C1_2 C2_2 C3_2 123.5(5) . . ?
C4_2 C3_2 C2_2 106.9(5) . . ?
C4_2 C3_2 C25_2 128.3(6) . . ?
C2_2 C3_2 C25_2 124.8(5) . . ?
C3_2 C4_2 C5_2 106.3(5) . . ?
C3_2 C4_2 C21_2 123.4(6) . . ?
C5_2 C4_2 C21_2 130.2(5) . . ?
N1_2 C5_2 C6_2 124.6(5) . . ?
N1_2 C5_2 C4_2 108.6(5) . . ?
C6_2 C5_2 C4_2 126.7(5) . . ?
C7_2 C6_2 C5_2 124.8(5) . . ?
C7_2 C6_2 C49_2 117.3(5) . . ?
C5_2 C6_2 C49_2 117.8(5) . . ?
N2_2 C7_2 C6_2 124.8(5) . . ?
N2_2 C7_2 C8_2 107.8(5) . . ?
C6_2 C7_2 C8_2 127.4(5) . . ?
C9_2 C8_2 C7_2 107.4(5) . . ?
C9_2 C8_2 C22_2 123.1(5) . . ?
C7_2 C8_2 C22_2 129.5(5) . . ?
C8_2 C9_2 C10_2 107.2(5) . . ?
C8_2 C9_2 C31_2 128.0(5) . . ?
C10_2 C9_2 C31_2 124.8(5) . . ?
N2_2 C10_2 C11_2 125.8(5) . . ?
N2_2 C10_2 C9_2 110.3(5) . . ?
C11_2 C10_2 C9_2 123.9(5) . . ?
C10_2 C11_2 C12_2 127.6(5) . . ?
C10_2 C11_2 H11_2 116.2 . . ?
C12_2 C11_2 H11_2 116.2 . . ?
N3_2 C12_2 C11_2 125.7(5) . . ?
N3_2 C12_2 C13_2 110.4(5) . . ?
C11_2 C12_2 C13_2 123.6(6) . . ?
C14_2 C13_2 C12_2 106.2(5) . . ?
C14_2 C13_2 C37_2 127.7(6) . . ?
C12_2 C13_2 C37_2 125.5(6) . . ?
C13_2 C14_2 C15_2 107.2(5) . . ?
C13_2 C14_2 C23_2 122.0(6) . . ?
C15_2 C14_2 C23_2 130.9(6) . . ?
N3_2 C15_2 C16_2 122.6(6) . . ?
N3_2 C15_2 C14_2 110.0(5) . . ?
C16_2 C15_2 C14_2 127.5(6) . . ?
C17_2 C16_2 C15_2 125.1(5) . . ?
C17_2 C16_2 C55_2 118.0(6) . . ?
C15_2 C16_2 C55_2 116.8(6) . . ?
N4_2 C17_2 C16_2 124.7(5) . . ?
N4_2 C17_2 C18_2 108.5(6) . . ?
C16_2 C17_2 C18_2 126.8(6) . . ?
C19_2 C18_2 C17_2 106.6(5) . . ?
C19_2 C18_2 C24_2 123.9(6) . . ?
C17_2 C18_2 C24_2 129.5(7) . . ?
C18_2 C19_2 C20_2 107.9(5) . . ?
C18_2 C19_2 C43_2 128.7(6) . . ?
C20_2 C19_2 C43_2 123.0(6) . . ?
N4_2 C20_2 C1_2 124.9(5) . . ?
N4_2 C20_2 C19_2 109.9(6) . . ?
C1_2 C20_2 C19_2 125.0(6) . . ?
C4_2 C21_2 H21A_2 109.5 . . ?
C4_2 C21_2 H21B_2 109.5 . . ?
H21A_2 C21_2 H21B_2 109.5 . . ?
C4_2 C21_2 H21C_2 109.5 . . ?
H21A_2 C21_2 H21C_2 109.5 . . ?
H21B_2 C21_2 H21C_2 109.5 . . ?
C8_2 C22_2 H22A_2 109.5 . . ?
C8_2 C22_2 H22B_2 109.5 . . ?
H22A_2 C22_2 H22B_2 109.5 . . ?
C8_2 C22_2 H22C_2 109.5 . . ?
H22A_2 C22_2 H22C_2 109.5 . . ?
H22B_2 C22_2 H22C_2 109.5 . . ?
C14_2 C23_2 H23A_2 109.5 . . ?
C14_2 C23_2 H23B_2 109.5 . . ?
H23A_2 C23_2 H23B_2 109.5 . . ?
C14_2 C23_2 H23C_2 109.5 . . ?
H23A_2 C23_2 H23C_2 109.5 . . ?
H23B_2 C23_2 H23C_2 109.5 . . ?
C18_2 C24_2 H24A_2 109.5 . . ?
C18_2 C24_2 H24B_2 109.5 . . ?
H24A_2 C24_2 H24B_2 109.5 . . ?
C18_2 C24_2 H24C_2 109.5 . . ?
H24A_2 C24_2 H24C_2 109.5 . . ?
H24B_2 C24_2 H24C_2 109.5 . . ?
C3_2 C25_2 C26_2 107.9(6) . . ?
C3_2 C25_2 H25A_2 110.1 . . ?
C26_2 C25_2 H25A_2 110.1 . . ?
C3_2 C25_2 H25B_2 110.1 . . ?
C26_2 C25_2 H25B_2 110.1 . . ?
H25A_2 C25_2 H25B_2 108.4 . . ?
C27_2 C26_2 C25_2 114.4(7) . . ?
C27_2 C26_2 H26A_2 108.7 . . ?
C25_2 C26_2 H26A_2 108.7 . . ?
C27_2 C26_2 H26B_2 108.7 . . ?
C25_2 C26_2 H26B_2 108.7 . . ?
H26A_2 C26_2 H26B_2 107.6 . . ?
C28_2 C27_2 C26_2 114.1(8) . . ?
C28_2 C27_2 H27A_2 108.7 . . ?
C26_2 C27_2 H27A_2 108.7 . . ?
C28_2 C27_2 H27B_2 108.7 . . ?
C26_2 C27_2 H27B_2 108.7 . . ?
H27A_2 C27_2 H27B_2 107.6 . . ?
C27_2 C28_2 C29_2 115.3(9) . . ?
C27_2 C28_2 H28A_2 108.4 . . ?
C29_2 C28_2 H28A_2 108.4 . . ?
C27_2 C28_2 H28B_2 108.4 . . ?
C29_2 C28_2 H28B_2 108.5 . . ?
H28A_2 C28_2 H28B_2 107.5 . . ?
C30_2 C29_2 C28_2 113.3(9) . . ?
C30_2 C29_2 H29A_2 108.9 . . ?
C28_2 C29_2 H29A_2 108.9 . . ?
C30_2 C29_2 H29B_2 108.9 . . ?
C28_2 C29_2 H29B_2 108.9 . . ?
H29A_2 C29_2 H29B_2 107.7 . . ?
C27'_2 C26'_2 H26C_2 109.2 . . ?
C27'_2 C26'_2 H26D_2 109.2 . . ?
H26C_2 C26'_2 H26D_2 107.9 . . ?
C28'_2 C27'_2 C26'_2 111.6(11) . . ?
C28'_2 C27'_2 H27C_2 109.3 . . ?
C26'_2 C27'_2 H27C_2 109.3 . . ?
C28'_2 C27'_2 H27D_2 109.3 . . ?
C26'_2 C27'_2 H27D_2 109.3 . . ?
H27C_2 C27'_2 H27D_2 108.0 . . ?
C27'_2 C28'_2 C29'_2 111.3(12) . . ?
C27'_2 C28'_2 H28C_2 109.4 . . ?
C29'_2 C28'_2 H28C_2 109.3 . . ?
C27'_2 C28'_2 H28D_2 109.4 . . ?
C29'_2 C28'_2 H28D_2 109.4 . . ?
H28C_2 C28'_2 H28D_2 108.0 . . ?
C30'_2 C29'_2 C28'_2 112.1(13) . . ?
C30'_2 C29'_2 H29C_2 109.2 . . ?
C28'_2 C29'_2 H29C_2 109.2 . . ?
C30'_2 C29'_2 H29D_2 109.2 . . ?
C28'_2 C29'_2 H29D_2 109.2 . . ?
H29C_2 C29'_2 H29D_2 107.9 . . ?
C29'_2 C30'_2 H30D_2 109.5 . . ?
C29'_2 C30'_2 H30E_2 109.4 . . ?
H30D_2 C30'_2 H30E_2 109.4 . . ?
C29'_2 C30'_2 H30F_2 109.5 . . ?
H30D_2 C30'_2 H30F_2 109.4 . . ?
H30E_2 C30'_2 H30F_2 109.4 . . ?
C9_2 C31_2 C32_2 113.8(5) . . ?
C9_2 C31_2 H31A_2 108.8 . . ?
C32_2 C31_2 H31A_2 108.8 . . ?
C9_2 C31_2 H31B_2 108.8 . . ?
C32_2 C31_2 H31B_2 108.8 . . ?
H31A_2 C31_2 H31B_2 107.7 . . ?
C31_2 C32_2 C33_2 116.2(7) . . ?
C31_2 C32_2 H32A_2 108.2 . . ?
C33_2 C32_2 H32A_2 108.2 . . ?
C31_2 C32_2 H32B_2 108.2 . . ?
C33_2 C32_2 H32B_2 108.2 . . ?
H32A_2 C32_2 H32B_2 107.4 . . ?
C32_2 C33_2 C34_2 110.3(8) . . ?
C32_2 C33_2 H33A_2 109.6 . . ?
C34_2 C33_2 H33A_2 109.6 . . ?
C32_2 C33_2 H33B_2 109.6 . . ?
C34_2 C33_2 H33B_2 109.6 . . ?
H33A_2 C33_2 H33B_2 108.1 . . ?
C35_2 C34_2 C33_2 112.4(8) . . ?
C35_2 C34_2 H34A_2 109.2 . . ?
C33_2 C34_2 H34A_2 109.1 . . ?
C35_2 C34_2 H34B_2 109.1 . . ?
C33_2 C34_2 H34B_2 109.1 . . ?
H34A_2 C34_2 H34B_2 107.9 . . ?
C34_2 C35_2 C36_2 112.5(9) . . ?
C34_2 C35_2 H35A_2 109.1 . . ?
C36_2 C35_2 H35A_2 109.1 . . ?
C34_2 C35_2 H35B_2 109.1 . . ?
C36_2 C35_2 H35B_2 109.1 . . ?
H35A_2 C35_2 H35B_2 107.9 . . ?
C34'_2 C33'_2 H33C_2 109.6 . . ?
C34'_2 C33'_2 H33D_2 109.6 . . ?
H33C_2 C33'_2 H33D_2 108.1 . . ?
C35'_2 C34'_2 C33'_2 112.0(9) . . ?
C35'_2 C34'_2 H34C_2 109.4 . . ?
C33'_2 C34'_2 H34C_2 109.2 . . ?
C35'_2 C34'_2 H34D_2 109.0 . . ?
C33'_2 C34'_2 H34D_2 109.2 . . ?
H34C_2 C34'_2 H34D_2 107.9 . . ?
C36'_2 C35'_2 C34'_2 113.0(9) . . ?
C36'_2 C35'_2 H35C_2 108.5 . . ?
C34'_2 C35'_2 H35C_2 109.0 . . ?
C36'_2 C35'_2 H35D_2 109.3 . . ?
C34'_2 C35'_2 H35D_2 109.2 . . ?
H35C_2 C35'_2 H35D_2 107.8 . . ?
C35'_2 C36'_2 H36D_2 109.2 . . ?
C35'_2 C36'_2 H36E_2 109.2 . . ?
H36D_2 C36'_2 H36E_2 109.5 . . ?
C35'_2 C36'_2 H36F_2 110.0 . . ?
H36D_2 C36'_2 H36F_2 109.5 . . ?
H36E_2 C36'_2 H36F_2 109.5 . . ?
C13_2 C37_2 C38_2 110.1(6) . . ?
C13_2 C37_2 H37A_2 109.6 . . ?
C38_2 C37_2 H37A_2 109.6 . . ?
C13_2 C37_2 H37B_2 109.6 . . ?
C38_2 C37_2 H37B_2 109.6 . . ?
H37A_2 C37_2 H37B_2 108.1 . . ?
C39_2 C38_2 C37_2 113.8(6) . . ?
C39_2 C38_2 H38A_2 108.8 . . ?
C37_2 C38_2 H38A_2 108.8 . . ?
C39_2 C38_2 H38B_2 108.8 . . ?
C37_2 C38_2 H38B_2 108.8 . . ?
H38A_2 C38_2 H38B_2 107.7 . . ?
C38_2 C39_2 C40_2 111.1(7) . . ?
C38_2 C39_2 H39A_2 109.4 . . ?
C40_2 C39_2 H39A_2 109.4 . . ?
C38_2 C39_2 H39B_2 109.4 . . ?
C40_2 C39_2 H39B_2 109.4 . . ?
H39A_2 C39_2 H39B_2 108.0 . . ?
C41_2 C40_2 C39_2 111.5(9) . . ?
C41_2 C40_2 H40A_2 109.3 . . ?
C39_2 C40_2 H40A_2 109.3 . . ?
C41_2 C40_2 H40B_2 109.3 . . ?
C39_2 C40_2 H40B_2 109.3 . . ?
H40A_2 C40_2 H40B_2 108.0 . . ?
C42_2 C41_2 C40_2 112.3(9) . . ?
C42_2 C41_2 H41A_2 109.2 . . ?
C40_2 C41_2 H41A_2 109.1 . . ?
C42_2 C41_2 H41B_2 109.1 . . ?
C40_2 C41_2 H41B_2 109.1 . . ?
H41A_2 C41_2 H41B_2 107.9 . . ?
C41'_2 C40'_2 H40C_2 109.3 . . ?
C41'_2 C40'_2 H40D_2 109.4 . . ?
H40C_2 C40'_2 H40D_2 108.0 . . ?
C42'_2 C41'_2 C40'_2 112.2(9) . . ?
C42'_2 C41'_2 H41C_2 109.2 . . ?
C40'_2 C41'_2 H41C_2 109.2 . . ?
C42'_2 C41'_2 H41D_2 109.1 . . ?
C40'_2 C41'_2 H41D_2 109.1 . . ?
H41C_2 C41'_2 H41D_2 107.9 . . ?
C41'_2 C42'_2 H42D_2 109.5 . . ?
C41'_2 C42'_2 H42E_2 109.4 . . ?
H42D_2 C42'_2 H42E_2 109.5 . . ?
C41'_2 C42'_2 H42F_2 109.5 . . ?
H42D_2 C42'_2 H42F_2 109.5 . . ?
H42E_2 C42'_2 H42F_2 109.5 . . ?
C44_2 C43_2 C19_2 112.0(8) . . ?
C44_2 C43_2 H43A_2 109.2 . . ?
C19_2 C43_2 H43A_2 109.2 . . ?
C44_2 C43_2 H43B_2 109.2 . . ?
C19_2 C43_2 H43B_2 109.2 . . ?
H43A_2 C43_2 H43B_2 107.9 . . ?
C43_2 C44_2 C45_2 107.7(7) . . ?
C43_2 C44_2 H44A_2 110.2 . . ?
C45_2 C44_2 H44A_2 110.2 . . ?
C43_2 C44_2 H44B_2 110.2 . . ?
C45_2 C44_2 H44B_2 110.2 . . ?
H44A_2 C44_2 H44B_2 108.5 . . ?
C46_2 C45_2 C44_2 112.8(8) . . ?
C46_2 C45_2 H45A_2 109.0 . . ?
C44_2 C45_2 H45A_2 109.0 . . ?
C46_2 C45_2 H45B_2 109.0 . . ?
C44_2 C45_2 H45B_2 109.0 . . ?
H45A_2 C45_2 H45B_2 107.8 . . ?
C45_2 C46_2 C47_2 110.8(9) . . ?
C45_2 C46_2 H46A_2 109.5 . . ?
C47_2 C46_2 H46A_2 109.5 . . ?
C45_2 C46_2 H46B_2 109.5 . . ?
C47_2 C46_2 H46B_2 109.4 . . ?
H46A_2 C46_2 H46B_2 108.1 . . ?
C48_2 C47_2 C46_2 113.4(10) . . ?
C48_2 C47_2 H47A_2 108.8 . . ?
C46_2 C47_2 H47A_2 108.8 . . ?
C48_2 C47_2 H47B_2 109.1 . . ?
C46_2 C47_2 H47B_2 108.9 . . ?
H47A_2 C47_2 H47B_2 107.7 . . ?
C45'_2 C44'_2 H44C_2 108.4 . . ?
C45'_2 C44'_2 H44D_2 108.4 . . ?
H44C_2 C44'_2 H44D_2 107.5 . . ?
C44'_2 C45'_2 C46'_2 114.3(8) . . ?
C44'_2 C45'_2 H45C_2 108.7 . . ?
C46'_2 C45'_2 H45C_2 108.7 . . ?
C44'_2 C45'_2 H45D_2 108.7 . . ?
C46'_2 C45'_2 H45D_2 108.7 . . ?
H45C_2 C45'_2 H45D_2 107.6 . . ?
C47'_2 C46'_2 C45'_2 112.3(8) . . ?
C47'_2 C46'_2 H46C_2 109.2 . . ?
C45'_2 C46'_2 H46C_2 109.1 . . ?
C47'_2 C46'_2 H46D_2 109.1 . . ?
C45'_2 C46'_2 H46D_2 109.1 . . ?
H46C_2 C46'_2 H46D_2 107.9 . . ?
C46'_2 C47'_2 C48'_2 116.1(10) . . ?
C46'_2 C47'_2 H47C_2 108.2 . . ?
C48'_2 C47'_2 H47C_2 108.2 . . ?
C46'_2 C47'_2 H47D_2 108.3 . . ?
C48'_2 C47'_2 H47D_2 108.3 . . ?
H47C_2 C47'_2 H47D_2 107.4 . . ?
C47'_2 C48'_2 H48D_2 109.5 . . ?
C47'_2 C48'_2 H48E_2 109.5 . . ?
H48D_2 C48'_2 H48E_2 109.5 . . ?
C47'_2 C48'_2 H48F_2 109.4 . . ?
H48D_2 C48'_2 H48F_2 109.5 . . ?
H48E_2 C48'_2 H48F_2 109.5 . . ?
C50_2 C49_2 C54_2 119.8(7) . . ?
C50_2 C49_2 C6_2 118.8(6) . . ?
C54_2 C49_2 C6_2 121.3(7) . . ?
C51_2 C50_2 C49_2 120.7(9) . . ?
C51_2 C50_2 H50_2 119.6 . . ?
C49_2 C50_2 H50_2 119.6 . . ?
C52_2 C51_2 C50_2 119.2(10) . . ?
C52_2 C51_2 H51_2 120.4 . . ?
C50_2 C51_2 H51_2 120.4 . . ?
C51_2 C52_2 C53_2 121.9(8) . . ?
C51_2 C52_2 H52_2 119.1 . . ?
C53_2 C52_2 H52_2 119.1 . . ?
C52_2 C53_2 C54_2 118.5(10) . . ?
C52_2 C53_2 H53_2 120.7 . . ?
C54_2 C53_2 H53_2 120.7 . . ?
C49_2 C54_2 C53_2 119.7(9) . . ?
C49_2 C54_2 H54_2 120.1 . . ?
C53_2 C54_2 H54_2 120.1 . . ?
C56_2 C55_2 C60_2 118.6(7) . . ?
C56_2 C55_2 C16_2 121.4(6) . . ?
C60_2 C55_2 C16_2 120.0(6) . . ?
C55_2 C56_2 C57_2 120.8(8) . . ?
C55_2 C56_2 H56_2 119.6 . . ?
C57_2 C56_2 H56_2 119.6 . . ?
C58_2 C57_2 C56_2 119.1(9) . . ?
C58_2 C57_2 H57_2 120.4 . . ?
C56_2 C57_2 H57_2 120.4 . . ?
C59_2 C58_2 C57_2 120.7(8) . . ?
C59_2 C58_2 H58_2 119.6 . . ?
C57_2 C58_2 H58_2 119.6 . . ?
C58_2 C59_2 C60_2 119.6(8) . . ?
C58_2 C59_2 H59_2 120.2 . . ?
C60_2 C59_2 H59_2 120.2 . . ?
C55_2 C60_2 C59_2 121.0(8) . . ?
C55_2 C60_2 H60_2 119.5 . . ?
C59_2 C60_2 H60_2 119.5 . . ?
N2_3 N1_3 Rh1_1 118.9(4) . . ?
N2_3 N1_3 H1A_3 107.6 . . ?
Rh1_1 N1_3 H1A_3 107.6 . . ?
N2_3 N1_3 H1B_3 107.6 . . ?
Rh1_1 N1_3 H1B_3 107.6 . . ?
H1A_3 N1_3 H1B_3 107.0 . . ?
N1_3 N2_3 C1_3 97.4(6) . . ?
N1_3 N2_3 Rh1_2 117.5(4) . . ?
C1_3 N2_3 Rh1_2 112.9(5) . . ?
N1_3 N2_3 H2_3 109.4 . . ?
C1_3 N2_3 H2_3 109.4 . . ?
Rh1_2 N2_3 H2_3 109.4 . . ?
N2_3 C1_3 H1C_3 109.5 . . ?
N2_3 C1_3 H1D_3 109.5 . . ?
H1C_3 C1_3 H1D_3 109.5 . . ?
N2_3 C1_3 H1E_3 109.5 . . ?
H1C_3 C1_3 H1E_3 109.5 . . ?
H1D_3 C1_3 H1E_3 109.5 . . ?
H1'1_3 C1'_3 H1'2_3 109.5 . . ?
H1'1_3 C1'_3 H1'3_3 109.5 . . ?
H1'2_3 C1'_3 H1'3_3 109.5 . . ?
Cl2'_3 C10'_3 Cl1'_3 116.4(8) . . ?
Cl2'_3 C10'_3 H10A_3 108.2 . . ?
Cl1'_3 C10'_3 H10A_3 108.1 . . ?
Cl2'_3 C10'_3 H10B_3 108.2 . . ?
Cl1'_3 C10'_3 H10B_3 108.3 . . ?
H10A_3 C10'_3 H10B_3 107.3 . . ?
Cl2_3 C10_3 Cl1_3 105.7(7) . . ?
Cl2_3 C10_3 H10C_3 110.6 . . ?
Cl1_3 C10_3 H10C_3 110.6 . . ?
Cl2_3 C10_3 H10D_3 110.6 . . ?
Cl1_3 C10_3 H10D_3 110.6 . . ?
H10C_3 C10_3 H10D_3 108.7 . . ?

loop_
_geom_bond_atom_site_label_1
_geom_bond_atom_site_label_2
_geom_bond_distance
_geom_bond_site_symmetry_2
_geom_bond_publ_flag
I1_1 Rh1_1 2.6213(5) . ?
Rh1_1 N4_1 2.029(4) . ?
Rh1_1 N2_1 2.033(4) . ?
Rh1_1 N3_1 2.043(4) . ?
Rh1_1 N1_1 2.055(4) . ?
Rh1_1 N1_3 2.154(5) . ?
N1_1 C2_1 1.356(7) . ?
N1_1 C5_1 1.382(6) . ?
N2_1 C10_1 1.365(7) . ?
N2_1 C7_1 1.394(6) . ?
N3_1 C15_1 1.375(6) . ?
N3_1 C12_1 1.377(6) . ?
N4_1 C20_1 1.351(7) . ?
N4_1 C17_1 1.385(7) . ?
C1_1 C2_1 1.378(7) . ?
C1_1 C20_1 1.381(7) . ?
C1_1 H1_1 0.9500 . ?
C2_1 C3_1 1.445(7) . ?
C3_1 C4_1 1.379(8) . ?
C3_1 C25_1 1.500(9) . ?
C4_1 C5_1 1.456(7) . ?
C4_1 C21_1 1.487(7) . ?
C5_1 C6_1 1.393(8) . ?
C6_1 C7_1 1.400(7) . ?
C6_1 C49_1 1.494(7) . ?
C7_1 C8_1 1.458(7) . ?
C8_1 C9_1 1.353(8) . ?
C8_1 C22_1 1.500(7) . ?
C9_1 C10_1 1.450(7) . ?
C9_1 C31_1 1.504(9) . ?
C10_1 C11_1 1.362(7) . ?
C11_1 C12_1 1.373(7) . ?
C11_1 H11_1 0.9500 . ?
C12_1 C13_1 1.450(7) . ?
C13_1 C14_1 1.375(8) . ?
C13_1 C37_1 1.492(8) . ?
C14_1 C15_1 1.451(7) . ?
C14_1 C23_1 1.507(8) . ?
C15_1 C16_1 1.392(8) . ?
C16_1 C17_1 1.401(8) . ?
C16_1 C55'_1 1.508(8) . ?
C16_1 C55_1 1.512(8) . ?
C17_1 C18_1 1.465(8) . ?
C18_1 C19_1 1.336(8) . ?
C18_1 C24_1 1.531(8) . ?
C19_1 C20_1 1.453(8) . ?
C19_1 C43_1 1.489(8) . ?
C21_1 H21A_1 0.9800 . ?
C21_1 H21B_1 0.9800 . ?
C21_1 H21C_1 0.9800 . ?
C22_1 H22A_1 0.9800 . ?
C22_1 H22B_1 0.9800 . ?
C22_1 H22C_1 0.9800 . ?
C23_1 H23A_1 0.9800 . ?
C23_1 H23B_1 0.9800 . ?
C23_1 H23C_1 0.9800 . ?
C24_1 H24A_1 0.9800 . ?
C24_1 H24B_1 0.9800 . ?
C24_1 H24C_1 0.9800 . ?
C25_1 C26_1 1.487(10) . ?
C25_1 H25A_1 0.9900 . ?
C25_1 H25B_1 0.9900 . ?
C26_1 C27_1 1.455(11) . ?
C26_1 H26A_1 0.9900 . ?
C26_1 H26B_1 0.9900 . ?
C27_1 C28_1 1.598(12) . ?
C27_1 H27A_1 0.9900 . ?
C27_1 H27B_1 0.9900 . ?
C28_1 C29_1 1.411(14) . ?
C28_1 H28A_1 0.9900 . ?
C28_1 H28B_1 0.9900 . ?
C29_1 C30_1 1.563(17) . ?
C29_1 H29A_1 0.9900 . ?
C29_1 H29B_1 0.9900 . ?
C30_1 H30A_1 0.9800 . ?
C30_1 H30B_1 0.9800 . ?
C30_1 H30C_1 0.9800 . ?
C31_1 C32_1 1.551(10) . ?
C31_1 H31A_1 0.9900 . ?
C31_1 H31B_1 0.9900 . ?
C32_1 C33_1 1.507(10) . ?
C32_1 H32A_1 0.9900 . ?
C32_1 H32B_1 0.9900 . ?
C33_1 C34_1 1.539(11) . ?
C33_1 H33A_1 0.9900 . ?
C33_1 H33B_1 0.9900 . ?
C34_1 C35_1 1.531(10) . ?
C34_1 H34A_1 0.9900 . ?
C34_1 H34B_1 0.9900 . ?
C35_1 C36_1 1.549(10) . ?
C35_1 H35A_1 0.9900 . ?
C35_1 H35B_1 0.9900 . ?
C36_1 H36A_1 0.9800 . ?
C36_1 H36B_1 0.9800 . ?
C36_1 H36C_1 0.9800 . ?
C35'_1 C36'_1 1.54(2) . ?
C35'_1 H35C_1 0.9900 . ?
C35'_1 H35D_1 0.9900 . ?
C36'_1 H36D_1 0.9800 . ?
C36'_1 H36E_1 0.9800 . ?
C36'_1 H36F_1 0.9800 . ?
C37_1 C38_1 1.497(10) . ?
C37_1 H37A_1 0.9900 . ?
C37_1 H37B_1 0.9900 . ?
C38_1 C39_1 1.476(11) . ?
C38_1 H38A_1 0.9900 . ?
C38_1 H38B_1 0.9900 . ?
C39_1 C40_1 1.609(11) . ?
C39_1 H39A_1 0.9900 . ?
C39_1 H39B_1 0.9900 . ?
C40_1 C41_1 1.564(9) . ?
C40_1 H40A_1 0.9900 . ?
C40_1 H40B_1 0.9900 . ?
C41_1 C42_1 1.500(9) . ?
C41_1 H41A_1 0.9900 . ?
C41_1 H41B_1 0.9900 . ?
C42_1 H42A_1 0.9800 . ?
C42_1 H42B_1 0.9800 . ?
C42_1 H42C_1 0.9800 . ?
C41'_1 C42'_1 1.533(10) . ?
C41'_1 H41C_1 0.9900 . ?
C41'_1 H41D_1 0.9900 . ?
C42'_1 H42D_1 0.9801 . ?
C42'_1 H42E_1 0.9801 . ?
C42'_1 H42F_1 0.9801 . ?
C43_1 C44_1 1.518(10) . ?
C43_1 H43A_1 0.9900 . ?
C43_1 H43B_1 0.9900 . ?
C44_1 C45_1 1.526(11) . ?
C44_1 H44A_1 0.9900 . ?
C44_1 H44B_1 0.9900 . ?
C45_1 C46_1 1.517(12) . ?
C45_1 H45A_1 0.9900 . ?
C45_1 H45B_1 0.9900 . ?
C46_1 C47_1 1.498(14) . ?
C46_1 H46A_1 0.9900 . ?
C46_1 H46B_1 0.9900 . ?
C47_1 C48_1 1.576(16) . ?
C47_1 H47A_1 0.9900 . ?
C47_1 H47B_1 0.9900 . ?
C48_1 H48A_1 0.9800 . ?
C48_1 H48B_1 0.9800 . ?
C48_1 H48C_1 0.9800 . ?
C49_1 C54_1 1.382(8) . ?
C49_1 C50_1 1.390(7) . ?
C50_1 C51_1 1.392(8) . ?
C50_1 H50_1 0.9500 . ?
C51_1 C52_1 1.371(10) . ?
C51_1 H51_1 0.9500 . ?
C52_1 C53_1 1.386(10) . ?
C52_1 H52_1 0.9500 . ?
C53_1 C54_1 1.403(8) . ?
C53_1 H53_1 0.9500 . ?
C54_1 H54_1 0.9500 . ?
C55_1 C56_1 1.3900 . ?
C55_1 C60_1 1.3900 . ?
C56_1 C57_1 1.3900 . ?
C56_1 H56_1 0.9500 . ?
C57_1 C58_1 1.3900 . ?
C57_1 H57_1 0.9500 . ?
C58_1 C59_1 1.3900 . ?
C58_1 H58_1 0.9500 . ?
C59_1 C60_1 1.3900 . ?
C59_1 H59_1 0.9500 . ?
C60_1 H60_1 0.9500 . ?
C55'_1 C56'_1 1.3900 . ?
C55'_1 C60'_1 1.3900 . ?
C56'_1 C57'_1 1.3900 . ?
C56'_1 H56'_1 0.9500 . ?
C57'_1 C58'_1 1.3900 . ?
C57'_1 H57'_1 0.9500 . ?
C58'_1 C59'_1 1.3900 . ?
C58'_1 H58'_1 0.9500 . ?
C59'_1 C60'_1 1.3900 . ?
C59'_1 H59'_1 0.9500 . ?
C60'_1 H60'_1 0.9500 . ?
I1_2 Rh1_2 2.6201(6) . ?
Rh1_2 N3_2 2.034(5) . ?
Rh1_2 N1_2 2.037(5) . ?
Rh1_2 N2_2 2.039(4) . ?
Rh1_2 N4_2 2.041(4) . ?
Rh1_2 N2_3 2.161(5) . ?
N1_2 C2_2 1.358(7) . ?
N1_2 C5_2 1.369(7) . ?
N2_2 C10_2 1.366(7) . ?
N2_2 C7_2 1.382(7) . ?
N3_2 C15_2 1.379(7) . ?
N3_2 C12_2 1.380(7) . ?
N4_2 C20_2 1.360(7) . ?
N4_2 C17_2 1.372(7) . ?
C1_2 C20_2 1.392(9) . ?
C1_2 C2_2 1.396(8) . ?
C1_2 H1_2 0.9500 . ?
C2_2 C3_2 1.438(8) . ?
C3_2 C4_2 1.370(8) . ?
C3_2 C25_2 1.515(8) . ?
C4_2 C5_2 1.470(8) . ?
C4_2 C21_2 1.485(9) . ?
C5_2 C6_2 1.395(7) . ?
C6_2 C7_2 1.388(8) . ?
C6_2 C49_2 1.490(8) . ?
C7_2 C8_2 1.473(7) . ?
C8_2 C9_2 1.349(8) . ?
C8_2 C22_2 1.515(8) . ?
C9_2 C10_2 1.435(7) . ?
C9_2 C31_2 1.508(8) . ?
C10_2 C11_2 1.386(8) . ?
C11_2 C12_2 1.386(8) . ?
C11_2 H11_2 0.9500 . ?
C12_2 C13_2 1.439(8) . ?
C13_2 C14_2 1.381(9) . ?
C13_2 C37_2 1.474(9) . ?
C14_2 C15_2 1.436(9) . ?
C14_2 C23_2 1.518(9) . ?
C15_2 C16_2 1.420(9) . ?
C16_2 C17_2 1.389(9) . ?
C16_2 C55_2 1.502(8) . ?
C17_2 C18_2 1.470(8) . ?
C18_2 C19_2 1.335(10) . ?
C18_2 C24_2 1.483(9) . ?
C19_2 C20_2 1.434(8) . ?
C19_2 C43_2 1.553(9) . ?
C21_2 H21A_2 0.9800 . ?
C21_2 H21B_2 0.9800 . ?
C21_2 H21C_2 0.9800 . ?
C22_2 H22A_2 0.9800 . ?
C22_2 H22B_2 0.9800 . ?
C22_2 H22C_2 0.9800 . ?
C23_2 H23A_2 0.9800 . ?
C23_2 H23B_2 0.9800 . ?
C23_2 H23C_2 0.9800 . ?
C24_2 H24A_2 0.9800 . ?
C24_2 H24B_2 0.9800 . ?
C24_2 H24C_2 0.9800 . ?
C25_2 C26_2 1.546(8) . ?
C25_2 H25A_2 0.9900 . ?
C25_2 H25B_2 0.9900 . ?
C26_2 C27_2 1.525(8) . ?
C26_2 H26A_2 0.9900 . ?
C26_2 H26B_2 0.9900 . ?
C27_2 C28_2 1.506(9) . ?
C27_2 H27A_2 0.9900 . ?
C27_2 H27B_2 0.9900 . ?
C28_2 C29_2 1.525(9) . ?
C28_2 H28A_2 0.9900 . ?
C28_2 H28B_2 0.9900 . ?
C29_2 C30_2 1.514(10) . ?
C29_2 H29A_2 0.9900 . ?
C29_2 H29B_2 0.9900 . ?
C30_2 H30A_2 0.9800 . ?
C30_2 H30B_2 0.9800 . ?
C30_2 H30C_2 0.9800 . ?
C26'_2 C27'_2 1.527(10) . ?
C26'_2 H26C_2 0.9900 . ?
C26'_2 H26D_2 0.9900 . ?
C27'_2 C28'_2 1.515(10) . ?
C27'_2 H27C_2 0.9900 . ?
C27'_2 H27D_2 0.9900 . ?
C28'_2 C29'_2 1.538(10) . ?
C28'_2 H28C_2 0.9900 . ?
C28'_2 H28D_2 0.9900 . ?
C29'_2 C30'_2 1.521(10) . ?
C29'_2 H29C_2 0.9900 . ?
C29'_2 H29D_2 0.9900 . ?
C30'_2 H30D_2 0.9803 . ?
C30'_2 H30E_2 0.9803 . ?
C30'_2 H30F_2 0.9803 . ?
C31_2 C32_2 1.514(7) . ?
C31_2 H31A_2 0.9900 . ?
C31_2 H31B_2 0.9900 . ?
C32_2 C33_2 1.520(8) . ?
C32_2 H32A_2 0.9900 . ?
C32_2 H32B_2 0.9900 . ?
C33_2 C34_2 1.544(9) . ?
C33_2 H33A_2 0.9900 . ?
C33_2 H33B_2 0.9900 . ?
C34_2 C35_2 1.523(10) . ?
C34_2 H34A_2 0.9900 . ?
C34_2 H34B_2 0.9900 . ?
C35_2 C36_2 1.533(10) . ?
C35_2 H35A_2 0.9900 . ?
C35_2 H35B_2 0.9900 . ?
C36_2 H36A_2 0.9800 . ?
C36_2 H36B_2 0.9800 . ?
C36_2 H36C_2 0.9800 . ?
C33'_2 C34'_2 1.539(9) . ?
C33'_2 H33C_2 0.9900 . ?
C33'_2 H33D_2 0.9900 . ?
C34'_2 C35'_2 1.521(9) . ?
C34'_2 H34C_2 0.9900 . ?
C34'_2 H34D_2 0.9900 . ?
C35'_2 C36'_2 1.512(10) . ?
C35'_2 H35C_2 0.9900 . ?
C35'_2 H35D_2 0.9900 . ?
C36'_2 H36D_2 0.9800 . ?
C36'_2 H36E_2 0.9800 . ?
C36'_2 H36F_2 0.9800 . ?
C37_2 C38_2 1.521(9) . ?
C37_2 H37A_2 0.9900 . ?
C37_2 H37B_2 0.9900 . ?
C38_2 C39_2 1.516(10) . ?
C38_2 H38A_2 0.9900 . ?
C38_2 H38B_2 0.9900 . ?
C39_2 C40_2 1.540(9) . ?
C39_2 H39A_2 0.9900 . ?
C39_2 H39B_2 0.9900 . ?
C40_2 C41_2 1.524(9) . ?
C40_2 H40A_2 0.9900 . ?
C40_2 H40B_2 0.9900 . ?
C41_2 C42_2 1.516(10) . ?
C41_2 H41A_2 0.9900 . ?
C41_2 H41B_2 0.9900 . ?
C42_2 H42A_2 0.9800 . ?
C42_2 H42B_2 0.9800 . ?
C42_2 H42C_2 0.9800 . ?
C40'_2 C41'_2 1.533(9) . ?
C40'_2 H40C_2 0.9900 . ?
C40'_2 H40D_2 0.9900 . ?
C41'_2 C42'_2 1.507(10) . ?
C41'_2 H41C_2 0.9900 . ?
C41'_2 H41D_2 0.9900 . ?
C42'_2 H42D_2 0.9800 . ?
C42'_2 H42E_2 0.9800 . ?
C42'_2 H42F_2 0.9800 . ?
C43_2 C44_2 1.517(8) . ?
C43_2 H43A_2 0.9900 . ?
C43_2 H43B_2 0.9900 . ?
C44_2 C45_2 1.535(9) . ?
C44_2 H44A_2 0.9900 . ?
C44_2 H44B_2 0.9900 . ?
C45_2 C46_2 1.509(9) . ?
C45_2 H45A_2 0.9900 . ?
C45_2 H45B_2 0.9900 . ?
C46_2 C47_2 1.536(10) . ?
C46_2 H46A_2 0.9900 . ?
C46_2 H46B_2 0.9900 . ?
C47_2 C48_2 1.514(10) . ?
C47_2 H47A_2 0.9900 . ?
C47_2 H47B_2 0.9900 . ?
C48_2 H48A_2 0.9800 . ?
C48_2 H48B_2 0.9800 . ?
C48_2 H48C_2 0.9800 . ?
C44'_2 C45'_2 1.492(9) . ?
C44'_2 H44C_2 0.9900 . ?
C44'_2 H44D_2 0.9900 . ?
C45'_2 C46'_2 1.548(9) . ?
C45'_2 H45C_2 0.9900 . ?
C45'_2 H45D_2 0.9900 . ?
C46'_2 C47'_2 1.513(10) . ?
C46'_2 H46C_2 0.9900 . ?
C46'_2 H46D_2 0.9900 . ?
C47'_2 C48'_2 1.522(10) . ?
C47'_2 H47C_2 0.9900 . ?
C47'_2 H47D_2 0.9900 . ?
C48'_2 H48D_2 0.9800 . ?
C48'_2 H48E_2 0.9800 . ?
C48'_2 H48F_2 0.9800 . ?
C49_2 C50_2 1.383(10) . ?
C49_2 C54_2 1.384(10) . ?
C50_2 C51_2 1.381(10) . ?
C50_2 H50_2 0.9500 . ?
C51_2 C52_2 1.371(17) . ?
C51_2 H51_2 0.9500 . ?
C52_2 C53_2 1.376(17) . ?
C52_2 H52_2 0.9500 . ?
C53_2 C54_2 1.414(11) . ?
C53_2 H53_2 0.9500 . ?
C54_2 H54_2 0.9500 . ?
C55_2 C56_2 1.362(10) . ?
C55_2 C60_2 1.371(9) . ?
C56_2 C57_2 1.398(10) . ?
C56_2 H56_2 0.9500 . ?
C57_2 C58_2 1.366(13) . ?
C57_2 H57_2 0.9500 . ?
C58_2 C59_2 1.352(14) . ?
C58_2 H58_2 0.9500 . ?
C59_2 C60_2 1.386(11) . ?
C59_2 H59_2 0.9500 . ?
C60_2 H60_2 0.9500 . ?
N1_3 N2_3 1.451(6) . ?
N1_3 H1A_3 0.9200 . ?
N1_3 H1B_3 0.9200 . ?
N2_3 C1_3 1.620(13) . ?
N2_3 H2_3 0.9300 . ?
C1_3 H1C_3 0.9800 . ?
C1_3 H1D_3 0.9800 . ?
C1_3 H1E_3 0.9800 . ?
C1'_3 H1'1_3 0.9800 . ?
C1'_3 H1'2_3 0.9800 . ?
C1'_3 H1'3_3 0.9800 . ?
C10'_3 Cl2'_3 1.679(11) . ?
C10'_3 Cl1'_3 1.742(11) . ?
C10'_3 H10A_3 0.9900 . ?
C10'_3 H10B_3 0.9900 . ?
C10_3 Cl2_3 1.780(11) . ?
C10_3 Cl1_3 1.808(11) . ?
C10_3 H10C_3 0.9900 . ?
C10_3 H10D_3 0.9900 . ?

loop_
_geom_torsion_atom_site_label_1
_geom_torsion_atom_site_label_2
_geom_torsion_atom_site_label_3
_geom_torsion_atom_site_label_4
_geom_torsion
_geom_torsion_site_symmetry_1
_geom_torsion_site_symmetry_2
_geom_torsion_site_symmetry_3
_geom_torsion_site_symmetry_4
_geom_torsion_publ_flag
N4_1 Rh1_1 N1_1 C2_1 -0.1(4) . . . . ?
N2_1 Rh1_1 N1_1 C2_1 -176.9(4) . . . . ?
N3_1 Rh1_1 N1_1 C2_1 129(16) . . . . ?
N1_3 Rh1_1 N1_1 C2_1 -91.9(4) . . . . ?
I1_1 Rh1_1 N1_1 C2_1 88.9(4) . . . . ?
N4_1 Rh1_1 N1_1 C5_1 -168.3(4) . . . . ?
N2_1 Rh1_1 N1_1 C5_1 14.8(4) . . . . ?
N3_1 Rh1_1 N1_1 C5_1 -40(16) . . . . ?
N1_3 Rh1_1 N1_1 C5_1 99.8(4) . . . . ?
I1_1 Rh1_1 N1_1 C5_1 -79.4(4) . . . . ?
N4_1 Rh1_1 N2_1 C10_1 81(3) . . . . ?
N3_1 Rh1_1 N2_1 C10_1 -8.9(4) . . . . ?
N1_1 Rh1_1 N2_1 C10_1 171.7(4) . . . . ?
N1_3 Rh1_1 N2_1 C10_1 83.5(4) . . . . ?
I1_1 Rh1_1 N2_1 C10_1 -99.6(4) . . . . ?
N4_1 Rh1_1 N2_1 C7_1 -97(3) . . . . ?
N3_1 Rh1_1 N2_1 C7_1 173.0(4) . . . . ?
N1_1 Rh1_1 N2_1 C7_1 -6.5(4) . . . . ?
N1_3 Rh1_1 N2_1 C7_1 -94.7(4) . . . . ?
I1_1 Rh1_1 N2_1 C7_1 82.2(4) . . . . ?
N4_1 Rh1_1 N3_1 C15_1 9.4(4) . . . . ?
N2_1 Rh1_1 N3_1 C15_1 -173.8(4) . . . . ?
N1_1 Rh1_1 N3_1 C15_1 -119(16) . . . . ?
N1_3 Rh1_1 N3_1 C15_1 101.2(4) . . . . ?
I1_1 Rh1_1 N3_1 C15_1 -79.6(4) . . . . ?
N4_1 Rh1_1 N3_1 C12_1 -172.6(4) . . . . ?
N2_1 Rh1_1 N3_1 C12_1 4.3(4) . . . . ?
N1_1 Rh1_1 N3_1 C12_1 59(16) . . . . ?
N1_3 Rh1_1 N3_1 C12_1 -80.8(4) . . . . ?
I1_1 Rh1_1 N3_1 C12_1 98.4(4) . . . . ?
N2_1 Rh1_1 N4_1 C20_1 87(3) . . . . ?
N3_1 Rh1_1 N4_1 C20_1 176.4(4) . . . . ?
N1_1 Rh1_1 N4_1 C20_1 -4.1(4) . . . . ?
N1_3 Rh1_1 N4_1 C20_1 84.0(4) . . . . ?
I1_1 Rh1_1 N4_1 C20_1 -93.0(4) . . . . ?
N2_1 Rh1_1 N4_1 C17_1 -101(3) . . . . ?
N3_1 Rh1_1 N4_1 C17_1 -10.9(5) . . . . ?
N1_1 Rh1_1 N4_1 C17_1 168.6(5) . . . . ?
N1_3 Rh1_1 N4_1 C17_1 -103.3(5) . . . . ?
I1_1 Rh1_1 N4_1 C17_1 79.8(5) . . . . ?
C5_1 N1_1 C2_1 C1_1 176.7(5) . . . . ?
Rh1_1 N1_1 C2_1 C1_1 6.5(8) . . . . ?
C5_1 N1_1 C2_1 C3_1 1.6(6) . . . . ?
Rh1_1 N1_1 C2_1 C3_1 -168.6(4) . . . . ?
C20_1 C1_1 C2_1 N1_1 -10.2(10) . . . . ?
C20_1 C1_1 C2_1 C3_1 164.2(6) . . . . ?
N1_1 C2_1 C3_1 C4_1 0.3(6) . . . . ?
C1_1 C2_1 C3_1 C4_1 -175.0(5) . . . . ?
N1_1 C2_1 C3_1 C25_1 179.7(5) . . . . ?
C1_1 C2_1 C3_1 C25_1 4.5(9) . . . . ?
C2_1 C3_1 C4_1 C5_1 -1.9(6) . . . . ?
C25_1 C3_1 C4_1 C5_1 178.6(5) . . . . ?
C2_1 C3_1 C4_1 C21_1 177.7(5) . . . . ?
C25_1 C3_1 C4_1 C21_1 -1.8(9) . . . . ?
C2_1 N1_1 C5_1 C6_1 176.3(5) . . . . ?
Rh1_1 N1_1 C5_1 C6_1 -14.2(7) . . . . ?
C2_1 N1_1 C5_1 C4_1 -2.8(6) . . . . ?
Rh1_1 N1_1 C5_1 C4_1 166.8(4) . . . . ?
C3_1 C4_1 C5_1 N1_1 2.9(6) . . . . ?
C21_1 C4_1 C5_1 N1_1 -176.7(6) . . . . ?
C3_1 C4_1 C5_1 C6_1 -176.1(5) . . . . ?
C21_1 C4_1 C5_1 C6_1 4.3(10) . . . . ?
N1_1 C5_1 C6_1 C7_1 -0.6(8) . . . . ?
C4_1 C5_1 C6_1 C7_1 178.3(5) . . . . ?
N1_1 C5_1 C6_1 C49_1 176.2(5) . . . . ?
C4_1 C5_1 C6_1 C49_1 -5.0(8) . . . . ?
C10_1 N2_1 C7_1 C6_1 178.2(5) . . . . ?
Rh1_1 N2_1 C7_1 C6_1 -3.4(7) . . . . ?
C10_1 N2_1 C7_1 C8_1 -1.8(6) . . . . ?
Rh1_1 N2_1 C7_1 C8_1 176.6(3) . . . . ?
C5_1 C6_1 C7_1 N2_1 9.7(8) . . . . ?
C49_1 C6_1 C7_1 N2_1 -167.1(5) . . . . ?
C5_1 C6_1 C7_1 C8_1 -170.3(5) . . . . ?
C49_1 C6_1 C7_1 C8_1 12.9(8) . . . . ?
N2_1 C7_1 C8_1 C9_1 0.4(6) . . . . ?
C6_1 C7_1 C8_1 C9_1 -179.7(5) . . . . ?
N2_1 C7_1 C8_1 C22_1 -178.3(6) . . . . ?
C6_1 C7_1 C8_1 C22_1 1.7(10) . . . . ?
C7_1 C8_1 C9_1 C10_1 1.2(6) . . . . ?
C22_1 C8_1 C9_1 C10_1 180.0(6) . . . . ?
C7_1 C8_1 C9_1 C31_1 -176.1(6) . . . . ?
C22_1 C8_1 C9_1 C31_1 2.6(10) . . . . ?
C7_1 N2_1 C10_1 C11_1 -172.4(5) . . . . ?
Rh1_1 N2_1 C10_1 C11_1 9.1(8) . . . . ?
C7_1 N2_1 C10_1 C9_1 2.6(6) . . . . ?
Rh1_1 N2_1 C10_1 C9_1 -175.9(4) . . . . ?
C8_1 C9_1 C10_1 C11_1 172.6(6) . . . . ?
C31_1 C9_1 C10_1 C11_1 -9.8(9) . . . . ?
C8_1 C9_1 C10_1 N2_1 -2.4(7) . . . . ?
C31_1 C9_1 C10_1 N2_1 175.1(5) . . . . ?
N2_1 C10_1 C11_1 C12_1 -1.7(10) . . . . ?
C9_1 C10_1 C11_1 C12_1 -176.0(6) . . . . ?
C10_1 C11_1 C12_1 N3_1 -3.8(10) . . . . ?
C10_1 C11_1 C12_1 C13_1 176.6(6) . . . . ?
C15_1 N3_1 C12_1 C11_1 179.2(5) . . . . ?
Rh1_1 N3_1 C12_1 C11_1 0.8(7) . . . . ?
C15_1 N3_1 C12_1 C13_1 -1.2(6) . . . . ?
Rh1_1 N3_1 C12_1 C13_1 -179.6(3) . . . . ?
C11_1 C12_1 C13_1 C14_1 -179.5(5) . . . . ?
N3_1 C12_1 C13_1 C14_1 0.9(6) . . . . ?
C11_1 C12_1 C13_1 C37_1 1.7(9) . . . . ?
N3_1 C12_1 C13_1 C37_1 -177.9(5) . . . . ?
C12_1 C13_1 C14_1 C15_1 -0.2(6) . . . . ?
C37_1 C13_1 C14_1 C15_1 178.5(6) . . . . ?
C12_1 C13_1 C14_1 C23_1 -178.6(6) . . . . ?
C37_1 C13_1 C14_1 C23_1 0.1(10) . . . . ?
C12_1 N3_1 C15_1 C16_1 177.8(5) . . . . ?
Rh1_1 N3_1 C15_1 C16_1 -4.0(8) . . . . ?
C12_1 N3_1 C15_1 C14_1 1.1(6) . . . . ?
Rh1_1 N3_1 C15_1 C14_1 179.4(4) . . . . ?
C13_1 C14_1 C15_1 N3_1 -0.5(6) . . . . ?
C23_1 C14_1 C15_1 N3_1 177.7(7) . . . . ?
C13_1 C14_1 C15_1 C16_1 -177.1(6) . . . . ?
C23_1 C14_1 C15_1 C16_1 1.1(11) . . . . ?
N3_1 C15_1 C16_1 C17_1 -4.5(10) . . . . ?
C14_1 C15_1 C16_1 C17_1 171.5(6) . . . . ?
N3_1 C15_1 C16_1 C55'_1 -176.4(6) . . . . ?
C14_1 C15_1 C16_1 C55'_1 -0.3(9) . . . . ?
N3_1 C15_1 C16_1 C55_1 165.5(6) . . . . ?
C14_1 C15_1 C16_1 C55_1 -18.4(9) . . . . ?
C20_1 N4_1 C17_1 C16_1 -178.9(6) . . . . ?
Rh1_1 N4_1 C17_1 C16_1 7.4(8) . . . . ?
C20_1 N4_1 C17_1 C18_1 -2.2(6) . . . . ?
Rh1_1 N4_1 C17_1 C18_1 -175.9(4) . . . . ?
C15_1 C16_1 C17_1 N4_1 2.8(10) . . . . ?
C55'_1 C16_1 C17_1 N4_1 174.7(6) . . . . ?
C55_1 C16_1 C17_1 N4_1 -167.1(6) . . . . ?
C15_1 C16_1 C17_1 C18_1 -173.3(6) . . . . ?
C55'_1 C16_1 C17_1 C18_1 -1.3(10) . . . . ?
C55_1 C16_1 C17_1 C18_1 16.9(10) . . . . ?
N4_1 C17_1 C18_1 C19_1 0.2(7) . . . . ?
C16_1 C17_1 C18_1 C19_1 176.8(6) . . . . ?
N4_1 C17_1 C18_1 C24_1 177.2(7) . . . . ?
C16_1 C17_1 C18_1 C24_1 -6.2(12) . . . . ?
C17_1 C18_1 C19_1 C20_1 1.7(7) . . . . ?
C24_1 C18_1 C19_1 C20_1 -175.5(7) . . . . ?
C17_1 C18_1 C19_1 C43_1 177.8(6) . . . . ?
C24_1 C18_1 C19_1 C43_1 0.6(12) . . . . ?
C17_1 N4_1 C20_1 C1_1 -171.5(6) . . . . ?
Rh1_1 N4_1 C20_1 C1_1 2.5(8) . . . . ?
C17_1 N4_1 C20_1 C19_1 3.3(6) . . . . ?
Rh1_1 N4_1 C20_1 C19_1 177.3(4) . . . . ?
C2_1 C1_1 C20_1 N4_1 5.1(10) . . . . ?
C2_1 C1_1 C20_1 C19_1 -169.0(6) . . . . ?
C18_1 C19_1 C20_1 N4_1 -3.2(7) . . . . ?
C43_1 C19_1 C20_1 N4_1 -179.5(6) . . . . ?
C18_1 C19_1 C20_1 C1_1 171.7(6) . . . . ?
C43_1 C19_1 C20_1 C1_1 -4.6(10) . . . . ?
C4_1 C3_1 C25_1 C26_1 71.8(8) . . . . ?
C2_1 C3_1 C25_1 C26_1 -107.6(7) . . . . ?
C3_1 C25_1 C26_1 C27_1 66.0(9) . . . . ?
C25_1 C26_1 C27_1 C28_1 -177.0(7) . . . . ?
C26_1 C27_1 C28_1 C29_1 179.7(9) . . . . ?
C27_1 C28_1 C29_1 C30_1 179.4(9) . . . . ?
C8_1 C9_1 C31_1 C32_1 100.8(8) . . . . ?
C10_1 C9_1 C31_1 C32_1 -76.2(8) . . . . ?
C9_1 C31_1 C32_1 C33_1 175.6(6) . . . . ?
C31_1 C32_1 C33_1 C34_1 176.6(7) . . . . ?
C32_1 C33_1 C34_1 C35_1 171.5(9) . . . . ?
C33_1 C34_1 C35_1 C36_1 -78.3(18) . . . . ?
C14_1 C13_1 C37_1 C38_1 -78.9(8) . . . . ?
C12_1 C13_1 C37_1 C38_1 99.7(7) . . . . ?
C13_1 C37_1 C38_1 C39_1 -64.3(8) . . . . ?
C37_1 C38_1 C39_1 C40_1 174.6(6) . . . . ?
C38_1 C39_1 C40_1 C41_1 98.4(11) . . . . ?
C39_1 C40_1 C41_1 C42_1 173.3(16) . . . . ?
C18_1 C19_1 C43_1 C44_1 -91.9(9) . . . . ?
C20_1 C19_1 C43_1 C44_1 83.6(8) . . . . ?
C19_1 C43_1 C44_1 C45_1 -173.0(6) . . . . ?
C43_1 C44_1 C45_1 C46_1 178.9(7) . . . . ?
C44_1 C45_1 C46_1 C47_1 178.0(8) . . . . ?
C45_1 C46_1 C47_1 C48_1 174.0(9) . . . . ?
C5_1 C6_1 C49_1 C54_1 85.1(7) . . . . ?
C7_1 C6_1 C49_1 C54_1 -97.9(7) . . . . ?
C5_1 C6_1 C49_1 C50_1 -93.1(7) . . . . ?
C7_1 C6_1 C49_1 C50_1 84.0(7) . . . . ?
C54_1 C49_1 C50_1 C51_1 0.1(10) . . . . ?
C6_1 C49_1 C50_1 C51_1 178.4(6) . . . . ?
C49_1 C50_1 C51_1 C52_1 0.0(11) . . . . ?
C50_1 C51_1 C52_1 C53_1 0.7(11) . . . . ?
C51_1 C52_1 C53_1 C54_1 -1.5(11) . . . . ?
C50_1 C49_1 C54_1 C53_1 -0.9(10) . . . . ?
C6_1 C49_1 C54_1 C53_1 -179.1(6) . . . . ?
C52_1 C53_1 C54_1 C49_1 1.7(11) . . . . ?
C15_1 C16_1 C55_1 C56_1 96.3(7) . . . . ?
C17_1 C16_1 C55_1 C56_1 -92.8(8) . . . . ?
C55'_1 C16_1 C55_1 C56_1 -4(3) . . . . ?
C15_1 C16_1 C55_1 C60_1 -79.7(9) . . . . ?
C17_1 C16_1 C55_1 C60_1 91.2(8) . . . . ?
C55'_1 C16_1 C55_1 C60_1 -180(3) . . . . ?
C60_1 C55_1 C56_1 C57_1 0.0 . . . . ?
C16_1 C55_1 C56_1 C57_1 -176.2(10) . . . . ?
C55_1 C56_1 C57_1 C58_1 0.0 . . . . ?
C56_1 C57_1 C58_1 C59_1 0.0 . . . . ?
C57_1 C58_1 C59_1 C60_1 0.0 . . . . ?
C58_1 C59_1 C60_1 C55_1 0.0 . . . . ?
C56_1 C55_1 C60_1 C59_1 0.0 . . . . ?
C16_1 C55_1 C60_1 C59_1 175.9(10) . . . . ?
C15_1 C16_1 C55'_1 C56'_1 89.8(8) . . . . ?
C17_1 C16_1 C55'_1 C56'_1 -82.9(9) . . . . ?
C55_1 C16_1 C55'_1 C56'_1 178(3) . . . . ?
C15_1 C16_1 C55'_1 C60'_1 -88.4(8) . . . . ?
C17_1 C16_1 C55'_1 C60'_1 99.0(7) . . . . ?
C55_1 C16_1 C55'_1 C60'_1 0(3) . . . . ?
C60'_1 C55'_1 C56'_1 C57'_1 0.0 . . . . ?
C16_1 C55'_1 C56'_1 C57'_1 -178.1(10) . . . . ?
C55'_1 C56'_1 C57'_1 C58'_1 0.0 . . . . ?
C56'_1 C57'_1 C58'_1 C59'_1 0.0 . . . . ?
C57'_1 C58'_1 C59'_1 C60'_1 0.0 . . . . ?
C58'_1 C59'_1 C60'_1 C55'_1 0.0 . . . . ?
C56'_1 C55'_1 C60'_1 C59'_1 0.0 . . . . ?
C16_1 C55'_1 C60'_1 C59'_1 178.2(10) . . . . ?
N3_2 Rh1_2 N1_2 C2_2 90(4) . . . . ?
N2_2 Rh1_2 N1_2 C2_2 174.5(4) . . . . ?
N4_2 Rh1_2 N1_2 C2_2 -6.2(5) . . . . ?
N2_3 Rh1_2 N1_2 C2_2 81.4(5) . . . . ?
I1_2 Rh1_2 N1_2 C2_2 -95.5(4) . . . . ?
N3_2 Rh1_2 N1_2 C5_2 -96(4) . . . . ?
N2_2 Rh1_2 N1_2 C5_2 -11.5(5) . . . . ?
N4_2 Rh1_2 N1_2 C5_2 167.9(5) . . . . ?
N2_3 Rh1_2 N1_2 C5_2 -104.5(5) . . . . ?
I1_2 Rh1_2 N1_2 C5_2 78.6(5) . . . . ?
N3_2 Rh1_2 N2_2 C10_2 4.1(4) . . . . ?
N1_2 Rh1_2 N2_2 C10_2 -173.3(4) . . . . ?
N4_2 Rh1_2 N2_2 C10_2 63(15) . . . . ?
N2_3 Rh1_2 N2_2 C10_2 -81.6(4) . . . . ?
I1_2 Rh1_2 N2_2 C10_2 96.9(4) . . . . ?
N3_2 Rh1_2 N2_2 C7_2 -172.6(5) . . . . ?
N1_2 Rh1_2 N2_2 C7_2 10.0(5) . . . . ?
N4_2 Rh1_2 N2_2 C7_2 -114(15) . . . . ?
N2_3 Rh1_2 N2_2 C7_2 101.7(5) . . . . ?
I1_2 Rh1_2 N2_2 C7_2 -79.8(4) . . . . ?
N1_2 Rh1_2 N3_2 C15_2 -102(4) . . . . ?
N2_2 Rh1_2 N3_2 C15_2 173.2(5) . . . . ?
N4_2 Rh1_2 N3_2 C15_2 -6.1(5) . . . . ?
N2_3 Rh1_2 N3_2 C15_2 -93.8(5) . . . . ?
I1_2 Rh1_2 N3_2 C15_2 83.0(5) . . . . ?
N1_2 Rh1_2 N3_2 C12_2 77(4) . . . . ?
N2_2 Rh1_2 N3_2 C12_2 -7.8(4) . . . . ?
N4_2 Rh1_2 N3_2 C12_2 172.9(4) . . . . ?
N2_3 Rh1_2 N3_2 C12_2 85.2(4) . . . . ?
I1_2 Rh1_2 N3_2 C12_2 -98.0(4) . . . . ?
N3_2 Rh1_2 N4_2 C20_2 -176.5(5) . . . . ?
N1_2 Rh1_2 N4_2 C20_2 0.9(5) . . . . ?
N2_2 Rh1_2 N4_2 C20_2 125(15) . . . . ?
N2_3 Rh1_2 N4_2 C20_2 -90.8(4) . . . . ?
I1_2 Rh1_2 N4_2 C20_2 90.7(4) . . . . ?
N3_2 Rh1_2 N4_2 C17_2 14.8(5) . . . . ?
N1_2 Rh1_2 N4_2 C17_2 -167.8(5) . . . . ?
N2_2 Rh1_2 N4_2 C17_2 -44(15) . . . . ?
N2_3 Rh1_2 N4_2 C17_2 100.5(5) . . . . ?
I1_2 Rh1_2 N4_2 C17_2 -78.0(5) . . . . ?
C5_2 N1_2 C2_2 C1_2 -170.4(6) . . . . ?
Rh1_2 N1_2 C2_2 C1_2 4.8(8) . . . . ?
C5_2 N1_2 C2_2 C3_2 3.4(6) . . . . ?
Rh1_2 N1_2 C2_2 C3_2 178.5(4) . . . . ?
C20_2 C1_2 C2_2 N1_2 4.4(10) . . . . ?
C20_2 C1_2 C2_2 C3_2 -168.5(6) . . . . ?
N1_2 C2_2 C3_2 C4_2 -4.3(7) . . . . ?
C1_2 C2_2 C3_2 C4_2 169.7(6) . . . . ?
N1_2 C2_2 C3_2 C25_2 176.9(5) . . . . ?
C1_2 C2_2 C3_2 C25_2 -9.1(9) . . . . ?
C2_2 C3_2 C4_2 C5_2 3.3(7) . . . . ?
C25_2 C3_2 C4_2 C5_2 -177.9(6) . . . . ?
C2_2 C3_2 C4_2 C21_2 -174.8(6) . . . . ?
C25_2 C3_2 C4_2 C21_2 4.0(11) . . . . ?
C2_2 N1_2 C5_2 C6_2 -178.4(6) . . . . ?
Rh1_2 N1_2 C5_2 C6_2 6.8(8) . . . . ?
C2_2 N1_2 C5_2 C4_2 -1.2(6) . . . . ?
Rh1_2 N1_2 C5_2 C4_2 -176.0(4) . . . . ?
C3_2 C4_2 C5_2 N1_2 -1.4(7) . . . . ?
C21_2 C4_2 C5_2 N1_2 176.5(6) . . . . ?
C3_2 C4_2 C5_2 C6_2 175.7(6) . . . . ?
C21_2 C4_2 C5_2 C6_2 -6.4(11) . . . . ?
N1_2 C5_2 C6_2 C7_2 4.6(10) . . . . ?
C4_2 C5_2 C6_2 C7_2 -172.0(6) . . . . ?
N1_2 C5_2 C6_2 C49_2 -172.1(6) . . . . ?
C4_2 C5_2 C6_2 C49_2 11.2(9) . . . . ?
C10_2 N2_2 C7_2 C6_2 179.1(5) . . . . ?
Rh1_2 N2_2 C7_2 C6_2 -3.8(8) . . . . ?
C10_2 N2_2 C7_2 C8_2 0.9(6) . . . . ?
Rh1_2 N2_2 C7_2 C8_2 178.0(4) . . . . ?
C5_2 C6_2 C7_2 N2_2 -6.1(9) . . . . ?
C49_2 C6_2 C7_2 N2_2 170.6(5) . . . . ?
C5_2 C6_2 C7_2 C8_2 171.7(6) . . . . ?
C49_2 C6_2 C7_2 C8_2 -11.6(9) . . . . ?
N2_2 C7_2 C8_2 C9_2 0.0(6) . . . . ?
C6_2 C7_2 C8_2 C9_2 -178.2(6) . . . . ?
N2_2 C7_2 C8_2 C22_2 177.3(6) . . . . ?
C6_2 C7_2 C8_2 C22_2 -0.9(10) . . . . ?
C7_2 C8_2 C9_2 C10_2 -0.8(6) . . . . ?
C22_2 C8_2 C9_2 C10_2 -178.3(5) . . . . ?
C7_2 C8_2 C9_2 C31_2 177.4(5) . . . . ?
C22_2 C8_2 C9_2 C31_2 -0.1(10) . . . . ?
C7_2 N2_2 C10_2 C11_2 177.0(5) . . . . ?
Rh1_2 N2_2 C10_2 C11_2 -0.3(8) . . . . ?
C7_2 N2_2 C10_2 C9_2 -1.4(6) . . . . ?
Rh1_2 N2_2 C10_2 C9_2 -178.6(4) . . . . ?
C8_2 C9_2 C10_2 N2_2 1.3(7) . . . . ?
C31_2 C9_2 C10_2 N2_2 -176.9(5) . . . . ?
C8_2 C9_2 C10_2 C11_2 -177.0(5) . . . . ?
C31_2 C9_2 C10_2 C11_2 4.7(9) . . . . ?
N2_2 C10_2 C11_2 C12_2 -1.9(10) . . . . ?
C9_2 C10_2 C11_2 C12_2 176.2(6) . . . . ?
C15_2 N3_2 C12_2 C11_2 -172.4(6) . . . . ?
Rh1_2 N3_2 C12_2 C11_2 8.3(8) . . . . ?
C15_2 N3_2 C12_2 C13_2 2.0(6) . . . . ?
Rh1_2 N3_2 C12_2 C13_2 -177.2(4) . . . . ?
C10_2 C11_2 C12_2 N3_2 -2.6(10) . . . . ?
C10_2 C11_2 C12_2 C13_2 -176.3(6) . . . . ?
N3_2 C12_2 C13_2 C14_2 -0.8(7) . . . . ?
C11_2 C12_2 C13_2 C14_2 173.7(6) . . . . ?
N3_2 C12_2 C13_2 C37_2 170.8(6) . . . . ?
C11_2 C12_2 C13_2 C37_2 -14.6(10) . . . . ?
C12_2 C13_2 C14_2 C15_2 -0.6(7) . . . . ?
C37_2 C13_2 C14_2 C15_2 -172.0(6) . . . . ?
C12_2 C13_2 C14_2 C23_2 178.7(6) . . . . ?
C37_2 C13_2 C14_2 C23_2 7.3(10) . . . . ?
C12_2 N3_2 C15_2 C16_2 177.0(5) . . . . ?
Rh1_2 N3_2 C15_2 C16_2 -3.8(8) . . . . ?
C12_2 N3_2 C15_2 C14_2 -2.3(6) . . . . ?
Rh1_2 N3_2 C15_2 C14_2 176.8(4) . . . . ?
C13_2 C14_2 C15_2 N3_2 1.9(7) . . . . ?
C23_2 C14_2 C15_2 N3_2 -177.4(6) . . . . ?
C13_2 C14_2 C15_2 C16_2 -177.5(6) . . . . ?
C23_2 C14_2 C15_2 C16_2 3.3(11) . . . . ?
N3_2 C15_2 C16_2 C17_2 9.9(9) . . . . ?
C14_2 C15_2 C16_2 C17_2 -170.8(6) . . . . ?
N3_2 C15_2 C16_2 C55_2 -166.2(5) . . . . ?
C14_2 C15_2 C16_2 C55_2 13.1(9) . . . . ?
C20_2 N4_2 C17_2 C16_2 175.6(6) . . . . ?
Rh1_2 N4_2 C17_2 C16_2 -14.2(9) . . . . ?
C20_2 N4_2 C17_2 C18_2 -3.3(6) . . . . ?
Rh1_2 N4_2 C17_2 C18_2 166.9(4) . . . . ?
C15_2 C16_2 C17_2 N4_2 -0.7(10) . . . . ?
C55_2 C16_2 C17_2 N4_2 175.3(6) . . . . ?
C15_2 C16_2 C17_2 C18_2 178.0(6) . . . . ?
C55_2 C16_2 C17_2 C18_2 -6.0(10) . . . . ?
N4_2 C17_2 C18_2 C19_2 3.9(7) . . . . ?
C16_2 C17_2 C18_2 C19_2 -174.9(6) . . . . ?
N4_2 C17_2 C18_2 C24_2 -176.9(7) . . . . ?
C16_2 C17_2 C18_2 C24_2 4.3(12) . . . . ?
C17_2 C18_2 C19_2 C20_2 -2.9(7) . . . . ?
C24_2 C18_2 C19_2 C20_2 177.9(7) . . . . ?
C17_2 C18_2 C19_2 C43_2 -175.5(6) . . . . ?
C24_2 C18_2 C19_2 C43_2 5.2(12) . . . . ?
C17_2 N4_2 C20_2 C1_2 177.3(6) . . . . ?
Rh1_2 N4_2 C20_2 C1_2 6.6(8) . . . . ?
C17_2 N4_2 C20_2 C19_2 1.6(6) . . . . ?
Rh1_2 N4_2 C20_2 C19_2 -169.1(4) . . . . ?
C2_2 C1_2 C20_2 N4_2 -10.8(10) . . . . ?
C2_2 C1_2 C20_2 C19_2 164.3(6) . . . . ?
C18_2 C19_2 C20_2 N4_2 0.9(7) . . . . ?
C43_2 C19_2 C20_2 N4_2 174.1(5) . . . . ?
C18_2 C19_2 C20_2 C1_2 -174.8(6) . . . . ?
C43_2 C19_2 C20_2 C1_2 -1.6(9) . . . . ?
C4_2 C3_2 C25_2 C26_2 -92.1(9) . . . . ?
C2_2 C3_2 C25_2 C26_2 86.5(9) . . . . ?
C3_2 C25_2 C26_2 C27_2 -173.0(9) . . . . ?
C25_2 C26_2 C27_2 C28_2 -54.0(15) . . . . ?
C26_2 C27_2 C28_2 C29_2 -160.9(12) . . . . ?
C27_2 C28_2 C29_2 C30_2 -63(2) . . . . ?
C26'_2 C27'_2 C28'_2 C29'_2 178.8(18) . . . . ?
C27'_2 C28'_2 C29'_2 C30'_2 -63(3) . . . . ?
C8_2 C9_2 C31_2 C32_2 -82.4(8) . . . . ?
C10_2 C9_2 C31_2 C32_2 95.5(7) . . . . ?
C9_2 C31_2 C32_2 C33_2 -52.3(9) . . . . ?
C31_2 C32_2 C33_2 C34_2 -91.4(10) . . . . ?
C32_2 C33_2 C34_2 C35_2 -68.7(17) . . . . ?
C33_2 C34_2 C35_2 C36_2 176.1(17) . . . . ?
C33'_2 C34'_2 C35'_2 C36'_2 72.4(19) . . . . ?
C14_2 C13_2 C37_2 C38_2 84.3(8) . . . . ?
C12_2 C13_2 C37_2 C38_2 -85.6(8) . . . . ?
C13_2 C37_2 C38_2 C39_2 -173.5(6) . . . . ?
C37_2 C38_2 C39_2 C40_2 164.9(10) . . . . ?
C38_2 C39_2 C40_2 C41_2 176.0(11) . . . . ?
C39_2 C40_2 C41_2 C42_2 81(2) . . . . ?
C18_2 C19_2 C43_2 C44_2 60.4(9) . . . . ?
C20_2 C19_2 C43_2 C44_2 -111.2(7) . . . . ?
C19_2 C43_2 C44_2 C45_2 80.8(12) . . . . ?
C43_2 C44_2 C45_2 C46_2 172.7(13) . . . . ?
C44_2 C45_2 C46_2 C47_2 -166.9(16) . . . . ?
C45_2 C46_2 C47_2 C48_2 149(2) . . . . ?
C44'_2 C45'_2 C46'_2 C47'_2 -64(2) . . . . ?
C45'_2 C46'_2 C47'_2 C48'_2 161.6(19) . . . . ?
C7_2 C6_2 C49_2 C50_2 -84.9(7) . . . . ?
C5_2 C6_2 C49_2 C50_2 92.1(7) . . . . ?
C7_2 C6_2 C49_2 C54_2 94.9(7) . . . . ?
C5_2 C6_2 C49_2 C54_2 -88.1(8) . . . . ?
C54_2 C49_2 C50_2 C51_2 0.7(10) . . . . ?
C6_2 C49_2 C50_2 C51_2 -179.5(7) . . . . ?
C49_2 C50_2 C51_2 C52_2 1.2(12) . . . . ?
C50_2 C51_2 C52_2 C53_2 -3.0(15) . . . . ?
C51_2 C52_2 C53_2 C54_2 2.8(15) . . . . ?
C50_2 C49_2 C54_2 C53_2 -0.9(11) . . . . ?
C6_2 C49_2 C54_2 C53_2 179.3(7) . . . . ?
C52_2 C53_2 C54_2 C49_2 -0.8(13) . . . . ?
C17_2 C16_2 C55_2 C56_2 89.1(9) . . . . ?
C15_2 C16_2 C55_2 C56_2 -94.6(8) . . . . ?
C17_2 C16_2 C55_2 C60_2 -91.8(8) . . . . ?
C15_2 C16_2 C55_2 C60_2 84.6(9) . . . . ?
C60_2 C55_2 C56_2 C57_2 -0.8(13) . . . . ?
C16_2 C55_2 C56_2 C57_2 178.3(8) . . . . ?
C55_2 C56_2 C57_2 C58_2 2.4(15) . . . . ?
C56_2 C57_2 C58_2 C59_2 -0.9(17) . . . . ?
C57_2 C58_2 C59_2 C60_2 -2.0(18) . . . . ?
C56_2 C55_2 C60_2 C59_2 -2.1(13) . . . . ?
C16_2 C55_2 C60_2 C59_2 178.7(8) . . . . ?
C58_2 C59_2 C60_2 C55_2 3.6(16) . . . . ?
N4_1 Rh1_1 N1_3 N2_3 -8.9(4) . . . . ?
N2_1 Rh1_1 N1_3 N2_3 171.3(4) . . . . ?
N3_1 Rh1_1 N1_3 N2_3 -96.5(4) . . . . ?
N1_1 Rh1_1 N1_3 N2_3 83.9(4) . . . . ?
I1_1 Rh1_1 N1_3 N2_3 98(2) . . . . ?
Rh1_1 N1_3 N2_3 C1_3 85.8(6) . . . . ?
Rh1_1 N1_3 N2_3 Rh1_2 -153.5(2) . . . . ?
N3_2 Rh1_2 N2_3 N1_3 170.5(4) . . . . ?
N1_2 Rh1_2 N2_3 N1_3 -9.8(4) . . . . ?
N2_2 Rh1_2 N2_3 N1_3 -97.1(4) . . . . ?
N4_2 Rh1_2 N2_3 N1_3 83.4(4) . . . . ?
I1_2 Rh1_2 N2_3 N1_3 108(2) . . . . ?
N3_2 Rh1_2 N2_3 C1_3 -77.2(6) . . . . ?
N1_2 Rh1_2 N2_3 C1_3 102.5(6) . . . . ?
N2_2 Rh1_2 N2_3 C1_3 15.2(6) . . . . ?
N4_2 Rh1_2 N2_3 C1_3 -164.3(6) . . . . ?
I1_2 Rh1_2 N2_3 C1_3 -139(2) . . . . ?
